data_7154275
loop_
_publ_author_name
'Santos, Miguel M.'
'Marques, Igor'
'Carvalho, S\'ilvia'
'Moiteiro, Cristina'
'F\'elix, V\'itor'

_publ_section_title
;
 Recognition of bio-relevant dicarboxylate anions by an
 azacalix[2]arene[2]triazine derivative decorated with urea moieties.
;
_journal_issue 10
_journal_name_full 'Organic &amp; biomolecular chemistry'
_journal_page_first 3070
_journal_page_last 3085
_journal_paper_doi 10.1039/c4ob02283a
_journal_volume 13
_journal_year 2015
_chemical_absolute_configuration ad
_chemical_formula_sum 'C46 H48 Cl2 N14 O6'
_chemical_formula_weight 963.88
_chemical_name_systematic
;
 ?
;
_space_group_crystal_system triclinic
_space_group_IT_number 1
_space_group_name_Hall 'P 1'
_space_group_name_H-M_alt 'P 1'
_symmetry_space_group_name_Hall 'P 1'
_symmetry_space_group_name_H-M 'P 1'
_atom_sites_solution_hydrogens geom
_audit_creation_method SHELXL-2013
_audit_update_record
;
2014-10-23 deposited with the CCDC.
2015-01-06 downloaded from the CCDC.
;
_cell_angle_alpha 86.107(2)
_cell_angle_beta 81.276(2)
_cell_angle_gamma 67.781(2)
_cell_formula_units_Z 4
_cell_length_a 14.9779(6)
_cell_length_b 15.1104(6)
_cell_length_c 23.1992(8)
_cell_measurement_reflns_used 388
_cell_measurement_temperature 150(2)
_cell_measurement_theta_max 25.83
_cell_measurement_theta_min 4.88
_cell_volume 4804.1(3)
_computing_cell_refinement 'Bruker SMART'
_computing_data_collection 'Bruker SMART'
_computing_data_reduction 'Bruker SAINT'
_computing_molecular_graphics 'OLEX2 (J. Appl. Cryst., 2009, 42, 339-341)'
_computing_publication_material 'SHELXS-2013 (Sheldrick, 2013)'
_computing_structure_refinement 'SHELXL-2013 (Sheldrick, 2013)'
_computing_structure_solution 'SHELXS-2013 (Sheldrick, 2013)'
_diffrn_ambient_temperature 150(2)
_diffrn_detector 'CCD area detector'
_diffrn_measured_fraction_theta_full 0.942
_diffrn_measured_fraction_theta_max 0.961
_diffrn_measurement_device '\k-geometry diffractometer'
_diffrn_measurement_device_type 'Bruker SMART APEX2 CCD area detector'
_diffrn_measurement_method 'omega and phi scans'
_diffrn_radiation_monochromator graphite
_diffrn_radiation_type MoK\a
_diffrn_radiation_wavelength 0.71073
_diffrn_reflns_av_R_equivalents 0.0375
_diffrn_reflns_av_unetI/netI 0.0654
_diffrn_reflns_Laue_measured_fraction_full 0.942
_diffrn_reflns_Laue_measured_fraction_max 0.961
_diffrn_reflns_limit_h_max 18
_diffrn_reflns_limit_h_min -18
_diffrn_reflns_limit_k_max 16
_diffrn_reflns_limit_k_min -18
_diffrn_reflns_limit_l_max 28
_diffrn_reflns_limit_l_min -28
_diffrn_reflns_number 55221
_diffrn_reflns_point_group_measured_fraction_full 0.745
_diffrn_reflns_point_group_measured_fraction_max 0.759
_diffrn_reflns_theta_full 26.000
_diffrn_reflns_theta_max 25.830
_diffrn_reflns_theta_min 2.464
_exptl_absorpt_coefficient_mu 0.199
_exptl_absorpt_correction_T_max 0.7451
_exptl_absorpt_correction_T_min 0.6464
_exptl_absorpt_correction_type multi-scan
_exptl_absorpt_process_details 'SADABS (Bruker AXS Inc.)'
_exptl_crystal_colour white
_exptl_crystal_density_diffrn 1.333
_exptl_crystal_description needle
_exptl_crystal_F_000 2016
_exptl_crystal_size_max 0.280
_exptl_crystal_size_mid 0.060
_exptl_crystal_size_min 0.030
_refine_diff_density_max 0.963
_refine_diff_density_min -0.357
_refine_diff_density_rms 0.058
_refine_ls_abs_structure_details
;
 Flack x determined using 6811 quotients [(I+)-(I-)]/[(I+)+(I-)]
 (Parsons and Flack (2004), Acta Cryst. A60, s61).
;
_refine_ls_abs_structure_Flack 0.05(3)
_refine_ls_extinction_method none
_refine_ls_goodness_of_fit_ref 1.037
_refine_ls_hydrogen_treatment constr
_refine_ls_matrix_type full
_refine_ls_number_parameters 2473
_refine_ls_number_reflns 28172
_refine_ls_number_restraints 3
_refine_ls_restrained_S_all 1.037
_refine_ls_R_factor_all 0.0886
_refine_ls_R_factor_gt 0.0606
_refine_ls_shift/su_max 0.001
_refine_ls_shift/su_mean 0.000
_refine_ls_structure_factor_coef Fsqd
_refine_ls_weighting_details 'w=1/[\s^2^(Fo^2^)+(0.0775P)^2^+1.5652P] where P=(Fo^2^+2Fc^2^)/3'
_refine_ls_weighting_scheme calc
_refine_ls_wR_factor_gt 0.1366
_refine_ls_wR_factor_ref 0.1507
_reflns_Friedel_coverage 0.581
_reflns_Friedel_fraction_full 0.548
_reflns_Friedel_fraction_max 0.558
_reflns_number_gt 21085
_reflns_number_total 28172
_reflns_threshold_expression 'I > 2\s(I)'
_cod_data_source_file c4ob02283a2.cif
_cod_data_source_block urea_aza_calix_derivative_1
_cod_depositor_comments 'Adding full bibliography for 7154275.cif.'
_cod_database_code 7154275
_shelx_space_group_comment
;
The symmetry employed for this shelxl refinement is uniquely defined
by the following loop, which should always be used as a source of
symmetry information in preference to the above space-group names.
They are only intended as comments.
;
_shelx_estimated_absorpt_t_min 0.947
_shelx_estimated_absorpt_t_max 0.994
_shelxl_version_number 2013-4

loop_
_space_group_symop_operation_xyz
'x, y, z'

loop_
_atom_site_label
_atom_site_type_symbol
_atom_site_fract_x
_atom_site_fract_y
_atom_site_fract_z
_atom_site_U_iso_or_equiv
_atom_site_adp_type
_atom_site_occupancy
_atom_site_site_symmetry_order
_atom_site_calc_flag
_atom_site_refinement_flags_posn
_atom_site_refinement_flags_adp
C1A C -0.7561(4) 0.0596(4) -0.4484(3) 0.0285(15) Uani 1 1 d . .
C3A C -0.6227(5) -0.0401(5) -0.4144(3) 0.0355(17) Uani 1 1 d . .
C5A C -0.7191(4) -0.0997(4) -0.4482(3) 0.0262(14) Uani 1 1 d . .
C8A C -0.8188(4) -0.1688(4) -0.4895(3) 0.0281(14) Uani 1 1 d . .
C9A C -0.8017(4) -0.1967(4) -0.5461(3) 0.0280(14) Uani 1 1 d . .
H9C H -0.7379 -0.2154 -0.5670 0.034 Uiso 1 1 calc R U
C10A C -0.8776(4) -0.1977(4) -0.5730(3) 0.0272(14) Uani 1 1 d . .
C11A C -0.9711(4) -0.1703(4) -0.5429(3) 0.0292(15) Uani 1 1 d . .
H11C H -1.0230 -0.1718 -0.5613 0.035 Uiso 1 1 calc R U
C12A C -0.9881(4) -0.1405(4) -0.4853(3) 0.0285(14) Uani 1 1 d . .
C13A C -0.9122(5) -0.1385(4) -0.4583(3) 0.0303(15) Uani 1 1 d . .
H13C H -0.9238 -0.1169 -0.4193 0.036 Uiso 1 1 calc R U
C15A C -1.1419(4) -0.0328(5) -0.4360(3) 0.0308(15) Uani 1 1 d . .
C17A C -1.2845(5) 0.0650(5) -0.3927(3) 0.0373(17) Uani 1 1 d . .
C19A C -1.1781(4) 0.1257(5) -0.4375(3) 0.0306(15) Uani 1 1 d . .
C22A C -1.0650(4) 0.1955(4) -0.4868(3) 0.0310(15) Uani 1 1 d . .
C23A C -1.0627(5) 0.2258(4) -0.5442(3) 0.0353(16) Uani 1 1 d . .
H23C H -1.1194 0.2441 -0.5628 0.042 Uiso 1 1 calc R U
C24A C -0.9752(5) 0.2294(4) -0.5750(3) 0.0332(16) Uani 1 1 d . .
C25A C -0.8934(4) 0.2028(4) -0.5471(3) 0.0308(15) Uani 1 1 d . .
H25C H -0.8350 0.2070 -0.5672 0.037 Uiso 1 1 calc R U
C26A C -0.8966(4) 0.1706(4) -0.4908(3) 0.0306(15) Uani 1 1 d . .
C27A C -0.9818(5) 0.1670(4) -0.4593(3) 0.0326(15) Uani 1 1 d . .
H27C H -0.9834 0.1456 -0.4198 0.039 Uiso 1 1 calc R U
C29A C -0.6626(5) -0.2725(5) -0.4585(3) 0.0360(16) Uani 1 1 d . .
H29J H -0.6137 -0.2817 -0.4931 0.054 Uiso 1 1 calc R U
H29K H -0.6927 -0.3201 -0.4580 0.054 Uiso 1 1 calc R U
H29L H -0.6314 -0.2802 -0.4233 0.054 Uiso 1 1 calc R U
C30A C -1.1085(5) -0.2055(5) -0.4389(3) 0.0397(17) Uani 1 1 d . .
H30J H -1.1265 -0.2238 -0.4739 0.060 Uiso 1 1 calc R U
H30K H -1.1641 -0.1894 -0.4079 0.060 Uiso 1 1 calc R U
H30L H -1.0534 -0.2589 -0.4261 0.060 Uiso 1 1 calc R U
C31A C -1.2296(5) 0.3004(5) -0.4444(3) 0.0458(19) Uani 1 1 d . .
H31J H -1.2824 0.3105 -0.4675 0.069 Uiso 1 1 calc R U
H31K H -1.1990 0.3469 -0.4565 0.069 Uiso 1 1 calc R U
H31L H -1.2560 0.3086 -0.4030 0.069 Uiso 1 1 calc R U
C32A C -0.7792(5) 0.2290(5) -0.4593(3) 0.0373(16) Uani 1 1 d . .
H32J H -0.7362 0.2155 -0.4292 0.056 Uiso 1 1 calc R U
H32K H -0.8352 0.2885 -0.4501 0.056 Uiso 1 1 calc R U
H32L H -0.7433 0.2355 -0.4973 0.056 Uiso 1 1 calc R U
C33A C -0.8531(5) -0.2321(4) -0.6338(3) 0.0288(14) Uani 1 1 d . .
C36A C -0.9086(5) -0.2676(5) -0.7159(3) 0.0409(18) Uani 1 1 d . .
H36G H -0.8514 -0.3285 -0.7188 0.049 Uiso 1 1 calc R U
H36H H -0.8931 -0.2209 -0.7436 0.049 Uiso 1 1 calc R U
C37A C -0.9960(5) -0.2832(5) -0.7309(3) 0.0404(18) Uani 1 1 d . .
H37G H -1.0544 -0.2241 -0.7226 0.048 Uiso 1 1 calc R U
H37H H -0.9864 -0.2960 -0.7731 0.048 Uiso 1 1 calc R U
C39A C -1.0959(5) -0.3493(5) -0.6622(3) 0.0358(16) Uani 1 1 d . .
C42A C -1.1874(5) -0.4334(5) -0.5982(3) 0.0464(18) Uani 1 1 d . .
H42C H -1.2401 -0.3686 -0.5990 0.056 Uiso 1 1 calc R U
C43A C -1.2234(7) -0.5041(6) -0.6222(4) 0.065(2) Uani 1 1 d . .
H43J H -1.1707 -0.5671 -0.6262 0.098 Uiso 1 1 calc R U
H43K H -1.2440 -0.4815 -0.6605 0.098 Uiso 1 1 calc R U
H43L H -1.2787 -0.5088 -0.5954 0.098 Uiso 1 1 calc R U
C44A C -1.1723(6) -0.4574(5) -0.5369(3) 0.0470(19) Uani 1 1 d . .
C45A C -1.2511(7) -0.4350(5) -0.4932(4) 0.052(2) Uani 1 1 d . .
H45C H -1.3144 -0.4032 -0.5039 0.063 Uiso 1 1 calc R U
C46A C -1.2428(8) -0.4559(6) -0.4362(4) 0.065(2) Uani 1 1 d . .
H46C H -1.2983 -0.4372 -0.4072 0.078 Uiso 1 1 calc R U
C47A C -1.1472(10) -0.5072(7) -0.4213(5) 0.086(4) Uani 1 1 d . .
H47C H -1.1381 -0.5225 -0.3817 0.104 Uiso 1 1 calc R U
C48A C -1.0704(9) -0.5337(9) -0.4633(6) 0.101(4) Uani 1 1 d . .
H48C H -1.0073 -0.5700 -0.4535 0.121 Uiso 1 1 calc R U
C49A C -1.0822(7) -0.5090(7) -0.5193(5) 0.079(3) Uani 1 1 d . .
H49C H -1.0264 -0.5277 -0.5480 0.095 Uiso 1 1 calc R U
C50A C -0.9765(5) 0.2655(5) -0.6356(3) 0.0402(17) Uani 1 1 d . .
C53A C -0.8917(5) 0.3253(5) -0.7138(3) 0.0399(17) Uani 1 1 d . .
H53G H -0.9367 0.3930 -0.7113 0.048 Uiso 1 1 calc R U
H53H H -0.9112 0.2931 -0.7426 0.048 Uiso 1 1 calc R U
C54A C -0.7884(5) 0.3185(5) -0.7318(3) 0.0399(17) Uani 1 1 d . .
H54G H -0.7491 0.2542 -0.7478 0.048 Uiso 1 1 calc R U
H54H H -0.7878 0.3658 -0.7634 0.048 Uiso 1 1 calc R U
C56A C -0.7706(5) 0.4217(5) -0.6620(3) 0.0361(16) Uani 1 1 d . .
C59A C -0.7506(5) 0.5155(5) -0.5855(3) 0.0461(19) Uani 1 1 d . .
H59C H -0.7665 0.5681 -0.6153 0.055 Uiso 1 1 calc R U
C60A C -0.8391(7) 0.5363(7) -0.5405(5) 0.081(3) Uani 1 1 d . .
H60J H -0.8309 0.4808 -0.5144 0.122 Uiso 1 1 calc R U
H60K H -0.8967 0.5498 -0.5599 0.122 Uiso 1 1 calc R U
H60L H -0.8475 0.5919 -0.5177 0.122 Uiso 1 1 calc R U
C61A C -0.6604(5) 0.5125(4) -0.5629(3) 0.0427(18) Uani 1 1 d . .
C62A C -0.5912(6) 0.5371(5) -0.6009(4) 0.050(2) Uani 1 1 d . .
H62C H -0.6018 0.5563 -0.6399 0.060 Uiso 1 1 calc R U
C63A C -0.5067(6) 0.5333(5) -0.5810(4) 0.058(2) Uani 1 1 d . .
H63C H -0.4597 0.5501 -0.6067 0.070 Uiso 1 1 calc R U
C64A C -0.4908(7) 0.5060(6) -0.5256(5) 0.061(2) Uani 1 1 d . .
H64C H -0.4326 0.5032 -0.5126 0.074 Uiso 1 1 calc R U
C65A C -0.5582(8) 0.4825(6) -0.4883(5) 0.068(3) Uani 1 1 d . .
H65C H -0.5472 0.4642 -0.4493 0.081 Uiso 1 1 calc R U
C66A C -0.6428(6) 0.4852(5) -0.5070(4) 0.052(2) Uani 1 1 d . .
H66C H -0.6890 0.4679 -0.4808 0.062 Uiso 1 1 calc R U
N2A N -0.6752(4) 0.0495(4) -0.4245(2) 0.0322(13) Uani 1 1 d . .
N4A N -0.6365(4) -0.1185(4) -0.4241(2) 0.0317(13) Uani 1 1 d . .
N6A N -0.7824(4) -0.0118(4) -0.4592(2) 0.0298(12) Uani 1 1 d . .
N7A N -0.7376(4) -0.1763(4) -0.4601(2) 0.0329(13) Uani 1 1 d . .
N16A N -1.2300(4) -0.0239(4) -0.4047(2) 0.0338(13) Uani 1 1 d . .
N18A N -1.2680(4) 0.1441(4) -0.4065(2) 0.0352(13) Uani 1 1 d . .
N20A N -1.1124(4) 0.0388(4) -0.4524(2) 0.0306(12) Uani 1 1 d . .
N21A N -1.1567(4) 0.2031(4) -0.4539(2) 0.0337(13) Uani 1 1 d . .
N28A N -0.8129(4) 0.1507(4) -0.4611(2) 0.0314(13) Uani 1 1 d . .
N38A N -1.0127(4) -0.3621(4) -0.6983(3) 0.0410(14) Uani 1 1 d . .
H38C H -0.9674 -0.4199 -0.7023 0.049 Uiso 1 1 calc R U
N41A N -1.1029(5) -0.4293(4) -0.6351(3) 0.062(2) Uani 1 1 d . .
H41C H -1.0517 -0.4829 -0.6406 0.075 Uiso 1 1 calc R U
N49A N -1.0810(4) -0.1224(4) -0.4524(2) 0.0313(13) Uani 1 1 d . .
N55A N -0.7424(4) 0.3350(3) -0.6850(2) 0.0317(12) Uani 1 1 d . .
H55C H -0.6951 0.2870 -0.6716 0.038 Uiso 1 1 calc R U
N58A N -0.7275(4) 0.4261(4) -0.6159(3) 0.0482(16) Uani 1 1 d . .
H58C H -0.6840 0.3734 -0.6036 0.058 Uiso 1 1 calc R U
O34A O -0.7721(3) -0.2595(3) -0.66070(19) 0.0400(12) Uani 1 1 d . .
O35A O -0.9308(3) -0.2320(3) -0.65761(19) 0.0363(11) Uani 1 1 d . .
O40A O -1.1636(3) -0.2707(3) -0.65454(18) 0.0345(10) Uani 1 1 d . .
O51A O -1.0432(4) 0.2833(5) -0.6630(2) 0.076(2) Uani 1 1 d . .
O52A O -0.8949(3) 0.2785(3) -0.6571(2) 0.0417(12) Uani 1 1 d . .
O57A O -0.8314(4) 0.4938(3) -0.6825(2) 0.0525(14) Uani 1 1 d . .
Cl1A Cl -0.51790(12) -0.05887(13) -0.38374(8) 0.0470(5) Uani 1 1 d . .
Cl2A Cl -1.39843(13) 0.08389(15) -0.35293(10) 0.0594(6) Uani 1 1 d . .
C1C C -0.9804(5) 0.2296(5) -0.2933(3) 0.0356(16) Uani 1 1 d . .
C3C C -0.9102(6) 0.3320(5) -0.3247(3) 0.0382(17) Uani 1 1 d . .
C5C C -0.8223(5) 0.1937(5) -0.2883(3) 0.0338(16) Uani 1 1 d . .
C8C C -0.7247(4) 0.0453(4) -0.2434(3) 0.0318(15) Uani 1 1 d . .
C9C C -0.7069(5) 0.0359(4) -0.1863(3) 0.0340(16) Uani 1 1 d . .
H9D H -0.7066 0.0890 -0.1667 0.041 Uiso 1 1 calc R U
C10C C -0.6895(5) -0.0514(5) -0.1575(3) 0.0394(17) Uani 1 1 d . .
C11C C -0.6878(5) -0.1300(4) -0.1879(3) 0.0345(16) Uani 1 1 d . .
H11D H -0.6752 -0.1903 -0.1688 0.041 Uiso 1 1 calc R U
C12C C -0.7040(5) -0.1197(4) -0.2435(3) 0.0326(16) Uani 1 1 d . .
C13C C -0.7253(5) -0.0305(5) -0.2728(3) 0.0344(16) Uani 1 1 d . .
H13D H -0.7397 -0.0231 -0.3118 0.041 Uiso 1 1 calc R U
C15C C -0.7609(5) -0.2226(5) -0.2925(3) 0.0332(15) Uani 1 1 d . .
C17C C -0.8111(6) -0.3202(5) -0.3330(3) 0.0442(19) Uani 1 1 d . .
C19C C -0.9199(5) -0.1869(5) -0.2941(3) 0.0356(16) Uani 1 1 d . .
C22C C -1.0392(5) -0.0417(4) -0.2501(3) 0.0337(16) Uani 1 1 d . .
C23C C -1.0808(5) -0.0345(4) -0.1926(3) 0.0334(15) Uani 1 1 d . .
H23D H -1.0874 -0.0889 -0.1723 0.040 Uiso 1 1 calc R U
C24C C -1.1134(5) 0.0535(5) -0.1638(3) 0.0338(16) Uani 1 1 d . .
C25C C -1.1049(5) 0.1315(4) -0.1946(3) 0.0353(16) Uani 1 1 d . .
H25D H -1.1282 0.1918 -0.1761 0.042 Uiso 1 1 calc R U
C26C C -1.0622(5) 0.1229(4) -0.2529(3) 0.0323(15) Uani 1 1 d . .
C27C C -1.0292(5) 0.0377(5) -0.2807(3) 0.0377(16) Uani 1 1 d . .
H27D H -0.9998 0.0323 -0.3202 0.045 Uiso 1 1 calc R U
C29C C -0.6507(5) 0.1603(5) -0.2826(4) 0.0473(19) Uani 1 1 d . .
H29A H -0.6623 0.2162 -0.3086 0.071 Uiso 1 1 calc R U
H29B H -0.5947 0.1064 -0.3004 0.071 Uiso 1 1 calc R U
H29C H -0.6373 0.1752 -0.2452 0.071 Uiso 1 1 calc R U
C30C C -0.5841(5) -0.2664(5) -0.2924(3) 0.0453(19) Uani 1 1 d . .
H30A H -0.5611 -0.2538 -0.3328 0.068 Uiso 1 1 calc R U
H30B H -0.5784 -0.3332 -0.2881 0.068 Uiso 1 1 calc R U
H30C H -0.5446 -0.2541 -0.2662 0.068 Uiso 1 1 calc R U
C31C C -1.0939(6) -0.1576(5) -0.2881(3) 0.0483(19) Uani 1 1 d . .
H31A H -1.0689 -0.2145 -0.3127 0.073 Uiso 1 1 calc R U
H31B H -1.1427 -0.1055 -0.3069 0.073 Uiso 1 1 calc R U
H31C H -1.1237 -0.1724 -0.2500 0.073 Uiso 1 1 calc R U
C32C C -1.1556(6) 0.2776(5) -0.2952(4) 0.052(2) Uani 1 1 d . .
H32A H -1.1834 0.3225 -0.2628 0.078 Uiso 1 1 calc R U
H32B H -1.1993 0.2443 -0.2989 0.078 Uiso 1 1 calc R U
H32C H -1.1476 0.3127 -0.3315 0.078 Uiso 1 1 calc R U
C33C C -0.6708(6) -0.0648(5) -0.0968(3) 0.049(2) Uani 1 1 d . .
C36C C -0.6212(6) -0.0026(5) -0.0212(3) 0.0472(19) Uani 1 1 d . .
H36A H -0.5512 -0.0434 -0.0237 0.057 Uiso 1 1 calc R U
H36B H -0.6586 -0.0321 0.0071 0.057 Uiso 1 1 calc R U
C37C C -0.6390(5) 0.0987(4) -0.0022(3) 0.0397(17) Uani 1 1 d . .
H37A H -0.7090 0.1313 0.0124 0.048 Uiso 1 1 calc R U
H37B H -0.6018 0.0941 0.0304 0.048 Uiso 1 1 calc R U
C39C C -0.5163(5) 0.1367(4) -0.0695(3) 0.0344(16) Uani 1 1 d . .
C42C C -0.4011(5) 0.1715(5) -0.1458(3) 0.0441(18) Uani 1 1 d . .
H42D H -0.3567 0.1548 -0.1153 0.053 Uiso 1 1 calc R U
C43C C -0.3664(6) 0.0870(6) -0.1858(4) 0.062(2) Uani 1 1 d . .
H43A H -0.4136 0.0967 -0.2128 0.094 Uiso 1 1 calc R U
H43B H -0.3598 0.0288 -0.1625 0.094 Uiso 1 1 calc R U
H43C H -0.3031 0.0806 -0.2079 0.094 Uiso 1 1 calc R U
C44C C -0.3974(5) 0.2632(5) -0.1759(3) 0.0432(18) Uani 1 1 d . .
C45C C -0.4059(6) 0.2830(6) -0.2342(4) 0.055(2) Uani 1 1 d . .
H45D H -0.4125 0.2370 -0.2575 0.066 Uiso 1 1 calc R U
C46C C -0.4052(6) 0.3683(7) -0.2595(4) 0.066(2) Uani 1 1 d . .
H46D H -0.4091 0.3797 -0.2999 0.080 Uiso 1 1 calc R U
C47C C -0.3987(6) 0.4357(6) -0.2263(5) 0.070(3) Uani 1 1 d . .
H47D H -0.4011 0.4954 -0.2433 0.084 Uiso 1 1 calc R U
C48C C -0.3885(6) 0.4181(6) -0.1678(5) 0.065(3) Uani 1 1 d . .
H48D H -0.3817 0.4647 -0.1451 0.078 Uiso 1 1 calc R U
C49C C -0.3882(5) 0.3319(5) -0.1425(4) 0.054(2) Uani 1 1 d . .
H49D H -0.3818 0.3198 -0.1024 0.065 Uiso 1 1 calc R U
C50C C -1.1595(5) 0.0645(5) -0.1027(3) 0.0345(16) Uani 1 1 d . .
C53C C -1.2178(5) -0.0108(4) -0.0210(3) 0.0369(16) Uani 1 1 d . .
H53A H -1.2800 0.0451 -0.0178 0.044 Uiso 1 1 calc R U
H53B H -1.1774 -0.0031 0.0069 0.044 Uiso 1 1 calc R U
C54C C -1.2368(5) -0.1020(4) -0.0077(3) 0.0343(16) Uani 1 1 d . .
H54A H -1.1747 -0.1576 -0.0151 0.041 Uiso 1 1 calc R U
H54B H -1.2629 -0.1034 0.0341 0.041 Uiso 1 1 calc R U
C56C C -1.2850(4) -0.1828(4) -0.0782(2) 0.0287(14) Uani 1 1 d . .
C59C C -1.3563(5) -0.2606(5) -0.1390(3) 0.0452(18) Uani 1 1 d . .
H59D H -1.3030 -0.3181 -0.1258 0.054 Uiso 1 1 calc R U
C60C C -1.4516(9) -0.2750(12) -0.1200(4) 0.121(5) Uani 1 1 d . .
H60A H -1.5040 -0.2249 -0.1375 0.181 Uiso 1 1 calc R U
H60B H -1.4667 -0.2719 -0.0774 0.181 Uiso 1 1 calc R U
H60C H -1.4455 -0.3377 -0.1329 0.181 Uiso 1 1 calc R U
C61C C -1.3379(4) -0.2563(5) -0.2032(3) 0.0364(16) Uani 1 1 d . .
C62C C -1.3353(6) -0.1796(6) -0.2376(4) 0.059(2) Uani 1 1 d . .
H62D H -1.3449 -0.1216 -0.2195 0.070 Uiso 1 1 calc R U
C63C C -1.3186(6) -0.1845(7) -0.3004(4) 0.062(2) Uani 1 1 d . .
H63D H -1.3196 -0.1307 -0.3244 0.075 Uiso 1 1 calc R U
C64C C -1.3015(7) -0.2702(8) -0.3229(4) 0.070(3) Uani 1 1 d . .
H64D H -1.2863 -0.2765 -0.3641 0.084 Uiso 1 1 calc R U
C65C C -1.3042(7) -0.3471(8) -0.2916(5) 0.078(3) Uani 1 1 d . .
H65D H -1.2957 -0.4047 -0.3099 0.093 Uiso 1 1 calc R U
C66C C -1.3194(6) -0.3396(7) -0.2336(4) 0.064(2) Uani 1 1 d . .
H66D H -1.3175 -0.3951 -0.2112 0.076 Uiso 1 1 calc R U
N2C N -0.9908(4) 0.3169(4) -0.3189(2) 0.0379(14) Uani 1 1 d . .
N4C N -0.8238(4) 0.2784(4) -0.3126(2) 0.0369(13) Uani 1 1 d . .
N6C N -0.8986(4) 0.1667(4) -0.2776(2) 0.0337(13) Uani 1 1 d . .
N7C N -0.7366(4) 0.1351(4) -0.2733(2) 0.0346(13) Uani 1 1 d . .
N14C N -0.6878(4) -0.2024(4) -0.2771(2) 0.0378(14) Uani 1 1 d . .
N16C N -0.7353(5) -0.3061(4) -0.3199(3) 0.0439(15) Uani 1 1 d . .
N18C N -0.9040(5) -0.2681(4) -0.3222(2) 0.0423(15) Uani 1 1 d . .
N20C N -0.8515(4) -0.1608(4) -0.2785(2) 0.0320(13) Uani 1 1 d . .
N21C N -1.0140(4) -0.1288(4) -0.2804(3) 0.0406(14) Uani 1 1 d . .
N28C N -1.0607(4) 0.2078(4) -0.2841(3) 0.0407(14) Uani 1 1 d . .
N38C N -0.6107(4) 0.1562(4) -0.0492(3) 0.0383(14) Uani 1 1 d . .
H38D H -0.6560 0.2041 -0.0644 0.046 Uiso 1 1 calc R U
N41C N -0.4991(4) 0.1899(4) -0.1159(3) 0.0437(15) Uani 1 1 d . .
H41D H -0.5484 0.2369 -0.1283 0.052 Uiso 1 1 calc R U
N55C N -1.3054(4) -0.1092(4) -0.0431(2) 0.0350(13) Uani 1 1 d . .
H55D H -1.3632 -0.0630 -0.0415 0.042 Uiso 1 1 calc R U
N58C N -1.3562(4) -0.1777(5) -0.1101(3) 0.0540(18) Uani 1 1 d . .
H58D H -1.4040 -0.1223 -0.1134 0.065 Uiso 1 1 calc R U
O34C O -0.6763(5) -0.1312(4) -0.0647(2) 0.075(2) Uani 1 1 d . .
O35C O -0.6532(4) 0.0072(3) -0.0775(2) 0.0499(14) Uani 1 1 d . .
O40C O -0.4497(3) 0.0759(3) -0.0465(2) 0.0463(12) Uani 1 1 d . .
O51C O -1.1900(4) 0.1375(3) -0.0759(2) 0.0472(13) Uani 1 1 d . .
O52C O -1.1677(3) -0.0177(3) -0.0794(2) 0.0408(12) Uani 1 1 d . .
O57C O -1.2061(3) -0.2511(3) -0.08380(18) 0.0338(10) Uani 1 1 d . .
Cl1C Cl -0.91748(15) 0.44411(12) -0.35512(9) 0.0518(5) Uani 1 1 d . .
Cl2C Cl -0.78211(18) -0.42631(16) -0.36996(11) 0.0757(7) Uani 1 1 d . .
C1D C -0.3909(5) -0.3268(5) 0.0515(3) 0.0346(16) Uani 1 1 d . .
C3D C -0.4957(6) -0.1932(5) 0.0937(3) 0.046(2) Uani 1 1 d . .
C5D C -0.5515(5) -0.2858(5) 0.0515(3) 0.0339(16) Uani 1 1 d . .
C8D C -0.6138(5) -0.3849(4) 0.0045(3) 0.0331(16) Uani 1 1 d . .
C9D C -0.6253(4) -0.3747(5) -0.0538(3) 0.0331(16) Uani 1 1 d . .
H9A H -0.6360 -0.3146 -0.0729 0.040 Uiso 1 1 calc R U
C10D C -0.6213(5) -0.4519(4) -0.0846(3) 0.0307(15) Uani 1 1 d . .
C11D C -0.6083(5) -0.5383(5) -0.0558(3) 0.0339(16) Uani 1 1 d . .
H11A H -0.6083 -0.5910 -0.0759 0.041 Uiso 1 1 calc R U
C12D C -0.5956(4) -0.5474(4) 0.0021(3) 0.0298(15) Uani 1 1 d . .
C13D C -0.5969(5) -0.4704(5) 0.0319(3) 0.0357(16) Uani 1 1 d . .
H13A H -0.5859 -0.4777 0.0716 0.043 Uiso 1 1 calc R U
C15D C -0.5018(5) -0.6984(4) 0.0451(3) 0.0338(16) Uani 1 1 d . .
C17D C -0.4163(6) -0.8349(5) 0.0855(3) 0.0421(18) Uani 1 1 d . .
C19D C -0.3397(5) -0.7396(4) 0.0448(3) 0.0342(16) Uani 1 1 d . .
C22D C -0.2563(5) -0.6365(4) 0.0014(3) 0.0304(15) Uani 1 1 d . .
C23D C -0.2118(5) -0.6427(4) -0.0550(3) 0.0313(15) Uani 1 1 d . .
H23A H -0.1917 -0.7006 -0.0758 0.038 Uiso 1 1 calc R U
C24D C -0.1960(4) -0.5629(4) -0.0819(3) 0.0296(14) Uani 1 1 d . .
C25D C -0.2262(5) -0.4778(4) -0.0517(3) 0.0293(15) Uani 1 1 d . .
H25A H -0.2139 -0.4243 -0.0695 0.035 Uiso 1 1 calc R U
C26D C -0.2741(5) -0.4719(4) 0.0043(3) 0.0345(16) Uani 1 1 d . .
C27D C -0.2899(5) -0.5497(5) 0.0316(3) 0.0381(17) Uani 1 1 d . .
H27A H -0.3232 -0.5448 0.0702 0.046 Uiso 1 1 calc R U
C29D C -0.7277(5) -0.2335(5) 0.0516(3) 0.0411(18) Uani 1 1 d . .
H29G H -0.7371 -0.2131 0.0920 0.062 Uiso 1 1 calc R U
H29H H -0.7733 -0.2642 0.0473 0.062 Uiso 1 1 calc R U
H29I H -0.7395 -0.1776 0.0255 0.062 Uiso 1 1 calc R U
C30D C -0.6777(5) -0.6510(5) 0.0524(3) 0.0441(18) Uani 1 1 d . .
H30G H -0.6919 -0.6453 0.0949 0.066 Uiso 1 1 calc R U
H30H H -0.6701 -0.7152 0.0413 0.066 Uiso 1 1 calc R U
H30I H -0.7314 -0.6032 0.0345 0.066 Uiso 1 1 calc R U
C31D C -0.1654(6) -0.7895(5) 0.0460(4) 0.054(2) Uani 1 1 d . .
H31G H -0.1666 -0.7966 0.0884 0.081 Uiso 1 1 calc R U
H31H H -0.1140 -0.7662 0.0295 0.081 Uiso 1 1 calc R U
H31I H -0.1524 -0.8516 0.0291 0.081 Uiso 1 1 calc R U
C32D C -0.2153(6) -0.3639(5) 0.0485(3) 0.0457(19) Uani 1 1 d . .
H32G H -0.1963 -0.3279 0.0154 0.068 Uiso 1 1 calc R U
H32H H -0.1602 -0.4234 0.0541 0.068 Uiso 1 1 calc R U
H32I H -0.2342 -0.3254 0.0838 0.068 Uiso 1 1 calc R U
C33D C -0.6332(5) -0.4396(5) -0.1472(3) 0.0323(15) Uani 1 1 d . .
C36D C -0.6592(6) -0.5084(5) -0.2289(3) 0.0423(18) Uani 1 1 d . .
H36E H -0.6003 -0.5098 -0.2555 0.051 Uiso 1 1 calc R U
H36F H -0.7144 -0.4491 -0.2364 0.051 Uiso 1 1 calc R U
C37D C -0.6820(7) -0.5954(5) -0.2369(4) 0.053(2) Uani 1 1 d . .
H37E H -0.6877 -0.6000 -0.2785 0.064 Uiso 1 1 calc R U
H37F H -0.6277 -0.6533 -0.2265 0.064 Uiso 1 1 calc R U
C39D C -0.7713(6) -0.6423(5) -0.1531(4) 0.0453(19) Uani 1 1 d . .
C42D C -0.8755(6) -0.6543(6) -0.0607(4) 0.059(2) Uani 1 1 d . .
H42A H -0.8172 -0.6709 -0.0401 0.071 Uiso 1 1 calc R U
C43D C -0.9620(8) -0.5833(8) -0.0237(6) 0.100(4) Uani 1 1 d . .
H43G H -1.0202 -0.5665 -0.0429 0.150 Uiso 1 1 calc R U
H43H H -0.9490 -0.5255 -0.0188 0.150 Uiso 1 1 calc R U
H43I H -0.9725 -0.6120 0.0146 0.150 Uiso 1 1 calc R U
C44D C -0.8937(5) -0.7465(5) -0.0670(4) 0.049(2) Uani 1 1 d . .
C45D C -0.8975(6) -0.8031(7) -0.0193(4) 0.071(3) Uani 1 1 d . .
H45A H -0.8880 -0.7862 0.0174 0.085 Uiso 1 1 calc R U
C46D C -0.9160(7) -0.8889(7) -0.0247(5) 0.075(3) Uani 1 1 d . .
H46A H -0.9202 -0.9289 0.0081 0.090 Uiso 1 1 calc R U
C47D C -0.9275(7) -0.9110(7) -0.0795(5) 0.074(3) Uani 1 1 d . .
H47A H -0.9379 -0.9682 -0.0841 0.088 Uiso 1 1 calc R U
C48D C -0.9245(6) -0.8560(6) -0.1247(5) 0.062(2) Uani 1 1 d . .
H48A H -0.9345 -0.8730 -0.1612 0.074 Uiso 1 1 calc R U
C49D C -0.9069(5) -0.7727(5) -0.1208(4) 0.0471(18) Uani 1 1 d . .
H49A H -0.9039 -0.7339 -0.1544 0.057 Uiso 1 1 calc R U
C50D C -0.1422(5) -0.5734(4) -0.1417(3) 0.0328(15) Uani 1 1 d . .
C53D C -0.0595(5) -0.4998(5) -0.2136(3) 0.0351(15) Uani 1 1 d . .
H53E H -0.0799 -0.5257 -0.2452 0.042 Uiso 1 1 calc R U
H53F H 0.0077 -0.5424 -0.2081 0.042 Uiso 1 1 calc R U
C54D C -0.0638(5) -0.3997(4) -0.2290(3) 0.0356(16) Uani 1 1 d . .
H54E H -0.0072 -0.4036 -0.2584 0.043 Uiso 1 1 calc R U
H54F H -0.1234 -0.3649 -0.2471 0.043 Uiso 1 1 calc R U
C56D C 0.0183(5) -0.3498(5) -0.1613(3) 0.0354(16) Uani 1 1 d . .
C59D C 0.0854(5) -0.2884(5) -0.0889(3) 0.0383(16) Uani 1 1 d . .
H59A H 0.1358 -0.3544 -0.0871 0.046 Uiso 1 1 calc R U
C60D C 0.1322(6) -0.2280(7) -0.1269(3) 0.056(2) Uani 1 1 d . .
H60G H 0.0830 -0.1644 -0.1325 0.083 Uiso 1 1 calc R U
H60H H 0.1601 -0.2585 -0.1648 0.083 Uiso 1 1 calc R U
H60I H 0.1839 -0.2220 -0.1080 0.083 Uiso 1 1 calc R U
C61D C 0.0486(4) -0.2538(4) -0.0265(3) 0.0304(15) Uani 1 1 d . .
C62D C 0.0194(5) -0.3110(5) 0.0152(3) 0.0386(17) Uani 1 1 d . .
H62A H 0.0247 -0.3726 0.0046 0.046 Uiso 1 1 calc R U
C63D C -0.0164(5) -0.2816(5) 0.0703(3) 0.0421(18) Uani 1 1 d . .
H63A H -0.0373 -0.3221 0.0975 0.051 Uiso 1 1 calc R U
C64D C -0.0232(5) -0.1944(6) 0.0880(3) 0.048(2) Uani 1 1 d . .
H64A H -0.0472 -0.1743 0.1272 0.057 Uiso 1 1 calc R U
C65D C 0.0056(6) -0.1373(6) 0.0477(4) 0.057(2) Uani 1 1 d . .
H65A H 0.0000 -0.0758 0.0587 0.068 Uiso 1 1 calc R U
C66D C 0.0425(6) -0.1671(5) -0.0085(4) 0.0496(19) Uani 1 1 d . .
H66A H 0.0642 -0.1268 -0.0354 0.059 Uiso 1 1 calc R U
N2D N -0.4036(5) -0.2478(4) 0.0818(2) 0.0411(15) Uani 1 1 d . .
N4D N -0.5739(4) -0.2031(4) 0.0810(2) 0.0394(14) Uani 1 1 d . .
N6D N -0.4615(4) -0.3492(4) 0.0359(2) 0.0321(13) Uani 1 1 d . .
N7D N -0.6274(4) -0.3016(4) 0.0364(2) 0.0362(14) Uani 1 1 d . .
N14D N -0.5884(4) -0.6352(4) 0.0321(2) 0.0353(13) Uani 1 1 d . .
N16D N -0.5026(4) -0.7790(4) 0.0737(2) 0.0377(14) Uani 1 1 d . .
N18D N -0.3318(4) -0.8236(4) 0.0736(3) 0.0410(14) Uani 1 1 d . .
N20D N -0.4228(4) -0.6757(4) 0.0289(2) 0.0344(13) Uani 1 1 d . .
N21D N -0.2591(4) -0.7214(4) 0.0328(2) 0.0373(14) Uani 1 1 d . .
N28D N -0.2973(4) -0.3864(4) 0.0368(2) 0.0355(13) Uani 1 1 d . .
N38D N -0.7702(5) -0.5920(4) -0.2020(3) 0.0541(18) Uani 1 1 d . .
H38A H -0.8260 -0.5550 -0.2133 0.065 Uiso 1 1 calc R U
N41D N -0.8562(5) -0.6093(4) -0.1172(3) 0.0555(18) Uani 1 1 d . .
H41A H -0.9030 -0.5578 -0.1281 0.067 Uiso 1 1 calc R U
N55D N -0.0640(4) -0.3451(4) -0.1802(2) 0.0346(13) Uani 1 1 d . .
H55A H -0.1203 -0.3072 -0.1621 0.041 Uiso 1 1 calc R U
N58D N 0.0048(4) -0.2958(4) -0.1142(2) 0.0381(14) Uani 1 1 d . .
H58A H -0.0551 -0.2637 -0.0981 0.046 Uiso 1 1 calc R U
O34D O -0.6340(4) -0.3697(3) -0.1757(2) 0.0459(12) Uani 1 1 d . .
O35D O -0.6427(3) -0.5145(3) -0.16812(19) 0.0364(11) Uani 1 1 d . .
O40D O -0.7026(3) -0.7143(3) -0.1404(2) 0.0487(13) Uani 1 1 d . .
O51D O -0.1148(4) -0.6438(3) -0.1713(2) 0.0423(12) Uani 1 1 d . .
O52D O -0.1252(4) -0.4938(3) -0.1598(2) 0.0429(12) Uani 1 1 d . .
O57D O 0.1007(3) -0.4007(4) -0.1846(2) 0.0499(13) Uani 1 1 d . .
Cl1D Cl -0.40994(17) -0.94228(14) 0.11940(11) 0.0685(7) Uani 1 1 d . .
Cl2D Cl -0.51879(18) -0.09038(16) 0.13162(11) 0.0779(8) Uani 1 1 d . .
C1B C -0.6156(4) 0.6325(4) -0.7824(3) 0.0285(15) Uani 1 1 d . .
C3B C -0.7053(4) 0.5712(5) -0.8213(3) 0.0299(15) Uani 1 1 d . .
C5B C -0.5750(4) 0.4732(5) -0.7851(3) 0.0290(15) Uani 1 1 d . .
C8B C -0.4340(5) 0.3652(4) -0.7421(3) 0.0297(15) Uani 1 1 d . .
C9B C -0.4393(4) 0.3397(4) -0.6842(3) 0.0274(14) Uani 1 1 d . .
H9B H -0.4986 0.3383 -0.6636 0.033 Uiso 1 1 calc R U
C10B C -0.3579(4) 0.3158(4) -0.6557(3) 0.0258(14) Uani 1 1 d . .
C11B C -0.2725(4) 0.3188(4) -0.6869(3) 0.0282(14) Uani 1 1 d . .
H11B H -0.2167 0.3039 -0.6678 0.034 Uiso 1 1 calc R U
C12B C -0.2672(4) 0.3429(4) -0.7446(3) 0.0303(15) Uani 1 1 d . .
C13B C -0.3473(5) 0.3672(4) -0.7726(3) 0.0332(16) Uani 1 1 d . .
H13B H -0.3438 0.3854 -0.8126 0.040 Uiso 1 1 calc R U
C15B C -0.1543(4) 0.4146(4) -0.7928(3) 0.0297(15) Uani 1 1 d . .
C17B C -0.0507(4) 0.4778(5) -0.8344(3) 0.0339(16) Uani 1 1 d . .
C19B C -0.1946(4) 0.5740(4) -0.7938(3) 0.0267(14) Uani 1 1 d . .
C22B C -0.3518(4) 0.6807(4) -0.7452(3) 0.0270(14) Uani 1 1 d . .
C23B C -0.3686(4) 0.7146(4) -0.6903(3) 0.0275(14) Uani 1 1 d . .
H23B H -0.3166 0.7195 -0.6736 0.033 Uiso 1 1 calc R U
C24B C -0.4621(4) 0.7426(4) -0.6577(3) 0.0292(14) Uani 1 1 d . .
C25B C -0.5377(4) 0.7367(4) -0.6844(3) 0.0278(14) Uani 1 1 d . .
H25B H -0.6016 0.7560 -0.6636 0.033 Uiso 1 1 calc R U
C26B C -0.5205(4) 0.7037(4) -0.7398(3) 0.0295(15) Uani 1 1 d . .
C27B C -0.4265(5) 0.6739(4) -0.7713(3) 0.0285(14) Uani 1 1 d . .
H27B H -0.4143 0.6497 -0.8097 0.034 Uiso 1 1 calc R U
C29B C -0.5352(5) 0.2998(5) -0.7854(4) 0.0451(19) Uani 1 1 d . .
H29D H -0.5687 0.2799 -0.7503 0.068 Uiso 1 1 calc R U
H29E H -0.4733 0.2477 -0.7978 0.068 Uiso 1 1 calc R U
H29F H -0.5762 0.3153 -0.8166 0.068 Uiso 1 1 calc R U
C30B C -0.1010(5) 0.2391(5) -0.7872(4) 0.047(2) Uani 1 1 d . .
H30D H -0.0465 0.2307 -0.7659 0.071 Uiso 1 1 calc R U
H30E H -0.0773 0.2305 -0.8290 0.071 Uiso 1 1 calc R U
H30F H -0.1297 0.1918 -0.7734 0.071 Uiso 1 1 calc R U
C31B C -0.2346(5) 0.7488(4) -0.7946(3) 0.0363(16) Uani 1 1 d . .
H31D H -0.2397 0.7831 -0.7591 0.054 Uiso 1 1 calc R U
H31E H -0.2803 0.7908 -0.8200 0.054 Uiso 1 1 calc R U
H31F H -0.1681 0.7293 -0.8151 0.054 Uiso 1 1 calc R U
C32B C -0.6735(5) 0.8071(4) -0.7764(3) 0.0349(16) Uani 1 1 d . .
H32D H -0.6889 0.8149 -0.8164 0.052 Uiso 1 1 calc R U
H32E H -0.6472 0.8549 -0.7688 0.052 Uiso 1 1 calc R U
H32F H -0.7328 0.8158 -0.7490 0.052 Uiso 1 1 calc R U
C33B C -0.3590(5) 0.2859(4) -0.5942(3) 0.0311(15) Uani 1 1 d . .
C36B C -0.4444(5) 0.2378(5) -0.5120(3) 0.0344(16) Uani 1 1 d . .
H36C H -0.4527 0.2890 -0.4848 0.041 Uiso 1 1 calc R U
H36D H -0.3841 0.1827 -0.5061 0.041 Uiso 1 1 calc R U
C37B C -0.5306(5) 0.2083(5) -0.5013(3) 0.0367(16) Uani 1 1 d . .
H37C H -0.5404 0.1890 -0.4599 0.044 Uiso 1 1 calc R U
H37D H -0.5898 0.2631 -0.5093 0.044 Uiso 1 1 calc R U
C39B C -0.5524(5) 0.1412(5) -0.5892(3) 0.0378(16) Uani 1 1 d . .
C42B C -0.5418(6) 0.0628(5) -0.6811(3) 0.049(2) Uani 1 1 d . .
H42B H -0.5501 0.1249 -0.7020 0.059 Uiso 1 1 calc R U
C43B C -0.4598(7) -0.0171(6) -0.7166(4) 0.073(3) Uani 1 1 d . .
H43D H -0.4536 -0.0791 -0.6982 0.109 Uiso 1 1 calc R U
H43E H -0.3984 -0.0074 -0.7178 0.109 Uiso 1 1 calc R U
H43F H -0.4748 -0.0158 -0.7564 0.109 Uiso 1 1 calc R U
C44B C -0.6372(6) 0.0474(5) -0.6760(3) 0.050(2) Uani 1 1 d . .
C45B C -0.6794(6) 0.0201(5) -0.6235(4) 0.054(2) Uani 1 1 d . .
H45B H -0.6475 0.0114 -0.5899 0.064 Uiso 1 1 calc R U
C46B C -0.7651(8) 0.0053(6) -0.6186(5) 0.068(3) Uani 1 1 d . .
H46B H -0.7931 -0.0120 -0.5822 0.081 Uiso 1 1 calc R U
C47B C -0.8101(9) 0.0163(7) -0.6685(8) 0.099(4) Uani 1 1 d . .
H47B H -0.8684 0.0042 -0.6662 0.119 Uiso 1 1 calc R U
C48B C -0.7710(10) 0.0445(7) -0.7212(6) 0.089(4) Uani 1 1 d . .
H48B H -0.8036 0.0539 -0.7545 0.106 Uiso 1 1 calc R U
C49B C -0.6842(9) 0.0588(6) -0.7253(4) 0.075(3) Uani 1 1 d . .
H49B H -0.6564 0.0764 -0.7617 0.090 Uiso 1 1 calc R U
C50B C -0.4858(4) 0.7824(4) -0.5990(3) 0.0292(14) Uani 1 1 d . .
C53B C -0.4272(4) 0.8367(5) -0.5250(3) 0.0350(16) Uani 1 1 d . .
H53C H -0.4638 0.8107 -0.4939 0.042 Uiso 1 1 calc R U
H53D H -0.4663 0.9051 -0.5311 0.042 Uiso 1 1 calc R U
C54B C -0.3288(5) 0.8249(5) -0.5079(3) 0.0344(16) Uani 1 1 d . .
H54C H -0.3397 0.8691 -0.4757 0.041 Uiso 1 1 calc R U
H54D H -0.2977 0.7589 -0.4931 0.041 Uiso 1 1 calc R U
C56B C -0.2657(4) 0.9328(4) -0.5688(3) 0.0310(15) Uani 1 1 d . .
C59B C -0.1990(6) 1.0317(5) -0.6370(3) 0.0437(18) Uani 1 1 d . .
H59B H -0.2642 1.0830 -0.6258 0.052 Uiso 1 1 calc R U
C60B C -0.1259(8) 1.0524(6) -0.6073(4) 0.068(3) Uani 1 1 d . .
H60D H -0.0616 1.0017 -0.6162 0.102 Uiso 1 1 calc R U
H60E H -0.1460 1.0551 -0.5650 0.102 Uiso 1 1 calc R U
H60F H -0.1228 1.1140 -0.6214 0.102 Uiso 1 1 calc R U
C61B C -0.1771(6) 1.0314(5) -0.7026(3) 0.0434(18) Uani 1 1 d . .
C62B C -0.0878(7) 0.9825(6) -0.7323(4) 0.062(2) Uani 1 1 d . .
H62B H -0.0352 0.9485 -0.7111 0.075 Uiso 1 1 calc R U
C63B C -0.0717(11) 0.9811(7) -0.7923(5) 0.093(4) Uani 1 1 d . .
H63B H -0.0086 0.9467 -0.8120 0.112 Uiso 1 1 calc R U
C64B C -0.1443(13) 1.0277(8) -0.8227(5) 0.099(5) Uani 1 1 d . .
H64B H -0.1331 1.0249 -0.8641 0.119 Uiso 1 1 calc R U
C65B C -0.2350(13) 1.0797(8) -0.7950(6) 0.110(5) Uani 1 1 d . .
H65B H -0.2856 1.1143 -0.8175 0.132 Uiso 1 1 calc R U
C66B C -0.2541(8) 1.0826(6) -0.7346(4) 0.067(3) Uani 1 1 d . .
H66B H -0.3173 1.1181 -0.7154 0.080 Uiso 1 1 calc R U
N2B N -0.6955(4) 0.6502(4) -0.8096(2) 0.0306(13) Uani 1 1 d . .
N4B N -0.6524(4) 0.4816(4) -0.8122(2) 0.0342(13) Uani 1 1 d . .
N6B N -0.5535(4) 0.5462(4) -0.7692(2) 0.0315(13) Uani 1 1 d . .
N7B N -0.5167(4) 0.3837(4) -0.7726(2) 0.0329(13) Uani 1 1 d . .
N14B N -0.1759(4) 0.3370(4) -0.7772(3) 0.0388(14) Uani 1 1 d . .
N16B N -0.0651(4) 0.3989(4) -0.8217(2) 0.0344(13) Uani 1 1 d . .
N18B N -0.1072(4) 0.5675(4) -0.8237(2) 0.0318(13) Uani 1 1 d . .
N20B N -0.2230(4) 0.5014(4) -0.7782(2) 0.0317(13) Uani 1 1 d . .
N21B N -0.2583(4) 0.6640(4) -0.7790(2) 0.0306(12) Uani 1 1 d . .
N28B N -0.6005(4) 0.7102(3) -0.7686(2) 0.0294(12) Uani 1 1 d . .
N38B N -0.5156(4) 0.1291(4) -0.5386(2) 0.0365(13) Uani 1 1 d . .
H38B H -0.4810 0.0708 -0.5275 0.044 Uiso 1 1 calc R U
N41B N -0.5111(4) 0.0659(4) -0.6263(3) 0.0492(16) Uani 1 1 d . .
H41B H -0.4623 0.0160 -0.6157 0.059 Uiso 1 1 calc R U
N55B N -0.2630(4) 0.8431(4) -0.5550(2) 0.0360(13) Uani 1 1 d . .
H55B H -0.2197 0.7947 -0.5753 0.043 Uiso 1 1 calc R U
N58B N -0.2056(4) 0.9397(4) -0.6170(2) 0.0407(14) Uani 1 1 d . .
H58B H -0.1696 0.8878 -0.6371 0.049 Uiso 1 1 calc R U
O34B O -0.2933(3) 0.2754(4) -0.5657(2) 0.0465(13) Uani 1 1 d . .
O35B O -0.4389(3) 0.2717(3) -0.57109(18) 0.0310(10) Uani 1 1 d . .
O40B O -0.6205(3) 0.2147(3) -0.6022(2) 0.0425(12) Uani 1 1 d . .
O51B O -0.5657(3) 0.8125(3) -0.57233(19) 0.0378(11) Uani 1 1 d . .
O52B O -0.4075(3) 0.7848(3) -0.57821(19) 0.0360(11) Uani 1 1 d . .
O57B O -0.3186(3) 1.0028(3) -0.5387(2) 0.0432(12) Uani 1 1 d . .
Cl1B Cl -0.80620(12) 0.58932(14) -0.85619(9) 0.0516(5) Uani 1 1 d . .
Cl2B Cl 0.06402(13) 0.46254(14) -0.87348(10) 0.0619(6) Uani 1 1 d . .

loop_
_atom_site_aniso_label
_atom_site_aniso_U_11
_atom_site_aniso_U_22
_atom_site_aniso_U_33
_atom_site_aniso_U_23
_atom_site_aniso_U_13
_atom_site_aniso_U_12
C1A 0.019(3) 0.035(4) 0.032(4) -0.003(3) -0.005(3) -0.009(3)
C3A 0.026(3) 0.048(4) 0.030(4) -0.011(3) 0.000(3) -0.009(3)
C5A 0.018(3) 0.037(4) 0.022(3) -0.005(3) -0.001(2) -0.007(3)
C8A 0.027(3) 0.029(3) 0.029(4) -0.002(3) -0.007(3) -0.010(3)
C9A 0.018(3) 0.019(3) 0.043(4) 0.000(3) -0.004(3) -0.003(3)
C10A 0.028(3) 0.025(3) 0.032(4) 0.001(3) -0.004(3) -0.013(3)
C11A 0.016(3) 0.027(3) 0.043(4) 0.003(3) -0.005(3) -0.007(3)
C12A 0.025(3) 0.024(3) 0.035(4) 0.002(3) -0.003(3) -0.009(3)
C13A 0.034(4) 0.028(3) 0.027(3) -0.002(3) -0.002(3) -0.010(3)
C15A 0.027(3) 0.040(4) 0.026(3) -0.002(3) -0.002(3) -0.013(3)
C17A 0.023(3) 0.055(5) 0.032(4) -0.005(3) 0.002(3) -0.015(3)
C19A 0.024(3) 0.037(4) 0.031(4) -0.004(3) -0.004(3) -0.011(3)
C22A 0.024(3) 0.023(3) 0.043(4) -0.004(3) -0.005(3) -0.004(3)
C23A 0.023(3) 0.029(4) 0.048(4) -0.002(3) -0.009(3) -0.002(3)
C24A 0.026(4) 0.026(3) 0.043(4) -0.001(3) 0.000(3) -0.006(3)
C25A 0.017(3) 0.026(3) 0.046(4) -0.002(3) 0.000(3) -0.005(3)
C26A 0.026(3) 0.024(3) 0.041(4) -0.006(3) -0.007(3) -0.007(3)
C27A 0.029(4) 0.025(3) 0.038(4) 0.000(3) -0.002(3) -0.005(3)
C29A 0.030(4) 0.032(4) 0.042(4) -0.002(3) -0.007(3) -0.006(3)
C30A 0.037(4) 0.043(4) 0.042(4) -0.007(3) 0.004(3) -0.020(3)
C31A 0.038(4) 0.042(4) 0.049(5) 0.001(3) 0.000(3) -0.006(3)
C32A 0.039(4) 0.031(4) 0.047(4) -0.005(3) -0.010(3) -0.016(3)
C33A 0.024(3) 0.028(3) 0.033(4) 0.001(3) -0.006(3) -0.008(3)
C36A 0.025(3) 0.059(5) 0.037(4) -0.009(3) -0.008(3) -0.012(3)
C37A 0.026(4) 0.048(4) 0.040(4) -0.014(3) 0.004(3) -0.007(3)
C39A 0.031(4) 0.033(4) 0.041(4) -0.004(3) -0.007(3) -0.006(3)
C42A 0.041(4) 0.032(4) 0.063(5) 0.000(3) -0.006(4) -0.010(3)
C43A 0.085(7) 0.054(5) 0.066(6) 0.005(4) -0.026(5) -0.031(5)
C44A 0.049(5) 0.035(4) 0.061(5) 0.003(4) -0.015(4) -0.018(4)
C45A 0.073(6) 0.037(4) 0.053(5) -0.002(4) -0.019(4) -0.024(4)
C46A 0.100(8) 0.049(5) 0.058(6) -0.003(4) -0.015(5) -0.039(5)
C47A 0.139(11) 0.066(7) 0.059(6) 0.014(5) -0.045(7) -0.035(7)
C48A 0.087(8) 0.117(10) 0.089(9) -0.017(8) -0.033(7) -0.015(7)
C49A 0.067(6) 0.086(7) 0.092(8) 0.014(6) -0.037(6) -0.029(6)
C50A 0.025(4) 0.042(4) 0.049(5) 0.007(3) -0.007(3) -0.007(3)
C53A 0.037(4) 0.043(4) 0.039(4) 0.003(3) -0.010(3) -0.013(3)
C54A 0.040(4) 0.036(4) 0.039(4) 0.001(3) -0.007(3) -0.010(3)
C56A 0.030(4) 0.033(4) 0.042(4) 0.004(3) -0.007(3) -0.008(3)
C59A 0.044(4) 0.023(4) 0.068(5) -0.009(3) -0.012(4) -0.006(3)
C60A 0.057(6) 0.085(7) 0.105(8) -0.041(6) 0.013(5) -0.031(5)
C61A 0.045(4) 0.020(3) 0.059(5) -0.007(3) -0.008(4) -0.006(3)
C62A 0.053(5) 0.026(4) 0.063(5) -0.012(3) -0.008(4) -0.005(4)
C63A 0.053(5) 0.031(4) 0.091(7) -0.008(4) -0.012(5) -0.014(4)
C64A 0.057(5) 0.037(4) 0.091(7) -0.016(5) -0.028(5) -0.009(4)
C65A 0.078(7) 0.038(5) 0.081(7) -0.013(4) -0.038(6) -0.004(5)
C66A 0.056(5) 0.032(4) 0.059(5) -0.009(4) -0.003(4) -0.007(4)
N2A 0.024(3) 0.038(3) 0.033(3) -0.006(2) -0.005(2) -0.010(3)
N4A 0.026(3) 0.039(3) 0.029(3) -0.006(2) -0.003(2) -0.009(3)
N6A 0.024(3) 0.037(3) 0.028(3) 0.000(2) -0.008(2) -0.010(3)
N7A 0.025(3) 0.029(3) 0.042(3) -0.002(2) -0.011(2) -0.004(2)
N16A 0.024(3) 0.038(3) 0.038(3) -0.004(3) 0.003(2) -0.013(3)
N18A 0.023(3) 0.043(3) 0.042(3) -0.004(3) 0.001(2) -0.016(3)
N20A 0.021(3) 0.033(3) 0.037(3) 0.002(2) -0.001(2) -0.011(2)
N21A 0.024(3) 0.029(3) 0.041(3) 0.003(2) 0.000(2) -0.004(2)
N28A 0.027(3) 0.028(3) 0.042(3) 0.003(2) -0.009(2) -0.013(2)
N38A 0.024(3) 0.039(3) 0.054(4) -0.016(3) 0.000(3) -0.005(3)
N41A 0.047(4) 0.033(4) 0.076(5) 0.006(3) 0.015(3) 0.009(3)
N49A 0.026(3) 0.035(3) 0.032(3) 0.001(2) 0.002(2) -0.014(3)
N55A 0.026(3) 0.023(3) 0.043(3) 0.004(2) -0.012(2) -0.003(2)
N58A 0.052(4) 0.020(3) 0.069(4) 0.000(3) -0.030(3) -0.002(3)
O34A 0.024(2) 0.058(3) 0.038(3) -0.005(2) 0.001(2) -0.016(2)
O35A 0.021(2) 0.049(3) 0.034(3) -0.010(2) -0.0030(19) -0.007(2)
O40A 0.023(2) 0.026(2) 0.048(3) -0.012(2) 0.0022(19) -0.0017(19)
O51A 0.036(3) 0.137(6) 0.054(4) 0.024(4) -0.015(3) -0.031(4)
O52A 0.033(3) 0.057(3) 0.039(3) 0.015(2) -0.013(2) -0.020(2)
O57A 0.048(3) 0.030(3) 0.068(3) 0.003(2) -0.023(3) 0.004(2)
Cl1A 0.0291(9) 0.0551(11) 0.0558(12) -0.0172(9) -0.0153(8) -0.0083(8)
Cl2A 0.0326(10) 0.0599(12) 0.0823(15) -0.0213(11) 0.0251(9) -0.0223(9)
C1C 0.047(4) 0.028(4) 0.036(4) 0.005(3) -0.007(3) -0.018(3)
C3C 0.057(5) 0.025(4) 0.035(4) 0.007(3) -0.003(3) -0.021(4)
C5C 0.045(4) 0.029(4) 0.030(4) -0.001(3) 0.003(3) -0.019(3)
C8C 0.026(3) 0.027(4) 0.046(4) -0.001(3) 0.000(3) -0.016(3)
C9C 0.038(4) 0.026(3) 0.043(4) -0.002(3) 0.002(3) -0.020(3)
C10C 0.046(4) 0.034(4) 0.040(4) -0.001(3) -0.004(3) -0.019(3)
C11C 0.043(4) 0.025(3) 0.037(4) 0.002(3) -0.002(3) -0.016(3)
C12C 0.029(3) 0.026(4) 0.044(4) -0.006(3) 0.003(3) -0.014(3)
C13C 0.029(3) 0.031(4) 0.040(4) -0.001(3) 0.003(3) -0.010(3)
C15C 0.042(4) 0.031(4) 0.025(4) -0.005(3) 0.004(3) -0.015(3)
C17C 0.072(6) 0.035(4) 0.034(4) -0.015(3) 0.010(4) -0.032(4)
C19C 0.054(4) 0.034(4) 0.024(4) 0.002(3) -0.004(3) -0.023(4)
C22C 0.034(4) 0.030(4) 0.045(4) 0.003(3) -0.014(3) -0.018(3)
C23C 0.034(4) 0.025(3) 0.045(4) 0.003(3) -0.011(3) -0.014(3)
C24C 0.026(3) 0.026(4) 0.050(4) -0.004(3) -0.009(3) -0.009(3)
C25C 0.032(4) 0.018(3) 0.058(5) 0.007(3) -0.013(3) -0.011(3)
C26C 0.031(4) 0.026(4) 0.044(4) 0.012(3) -0.011(3) -0.015(3)
C27C 0.042(4) 0.034(4) 0.040(4) 0.008(3) -0.006(3) -0.019(3)
C29C 0.035(4) 0.039(4) 0.073(6) -0.003(4) 0.003(4) -0.023(3)
C30C 0.037(4) 0.037(4) 0.054(5) -0.015(3) 0.009(3) -0.007(3)
C31C 0.058(5) 0.049(5) 0.054(5) 0.008(4) -0.025(4) -0.033(4)
C32C 0.052(5) 0.048(5) 0.062(5) 0.018(4) -0.023(4) -0.022(4)
C33C 0.071(5) 0.032(4) 0.044(5) -0.003(3) -0.002(4) -0.020(4)
C36C 0.074(5) 0.033(4) 0.037(4) -0.001(3) -0.012(4) -0.020(4)
C37C 0.051(4) 0.024(3) 0.042(4) 0.002(3) -0.012(3) -0.009(3)
C39C 0.034(4) 0.024(3) 0.045(4) -0.002(3) -0.016(3) -0.006(3)
C42C 0.035(4) 0.032(4) 0.064(5) -0.004(3) -0.008(3) -0.010(3)
C43C 0.062(5) 0.040(5) 0.080(6) -0.012(4) -0.003(5) -0.014(4)
C44C 0.024(4) 0.036(4) 0.064(5) -0.008(4) -0.002(3) -0.006(3)
C45C 0.044(5) 0.052(5) 0.071(6) 0.003(4) -0.005(4) -0.022(4)
C46C 0.049(5) 0.072(6) 0.074(6) 0.018(5) -0.006(4) -0.024(5)
C47C 0.050(5) 0.050(6) 0.111(9) 0.011(5) -0.004(5) -0.024(4)
C48C 0.045(5) 0.050(5) 0.105(8) -0.010(5) -0.002(5) -0.025(4)
C49C 0.037(4) 0.039(5) 0.090(6) -0.011(4) -0.013(4) -0.014(4)
C50C 0.035(4) 0.024(4) 0.047(4) 0.011(3) -0.016(3) -0.012(3)
C53C 0.051(4) 0.025(3) 0.031(4) 0.001(3) -0.006(3) -0.010(3)
C54C 0.049(4) 0.021(3) 0.028(4) -0.003(3) -0.007(3) -0.007(3)
C56C 0.027(3) 0.034(4) 0.020(3) -0.003(3) 0.005(3) -0.009(3)
C59C 0.044(4) 0.053(5) 0.044(4) 0.006(3) -0.014(3) -0.021(4)
C60C 0.119(9) 0.258(17) 0.045(6) 0.023(8) -0.007(6) -0.143(11)
C61C 0.022(3) 0.041(4) 0.048(4) 0.006(3) -0.008(3) -0.013(3)
C62C 0.067(6) 0.060(5) 0.063(6) 0.016(4) -0.017(4) -0.039(5)
C63C 0.066(6) 0.071(6) 0.058(6) 0.007(5) -0.002(4) -0.040(5)
C64C 0.072(6) 0.092(8) 0.064(6) -0.011(5) 0.002(5) -0.054(6)
C65C 0.085(7) 0.078(7) 0.088(8) -0.021(6) 0.001(6) -0.051(6)
C66C 0.062(5) 0.070(6) 0.057(6) -0.019(5) -0.003(4) -0.023(5)
N2C 0.052(4) 0.028(3) 0.034(3) 0.004(2) 0.002(3) -0.019(3)
N4C 0.047(4) 0.023(3) 0.041(3) 0.004(2) 0.000(3) -0.018(3)
N6C 0.035(3) 0.026(3) 0.044(3) 0.008(2) -0.008(3) -0.017(3)
N7C 0.036(3) 0.024(3) 0.048(4) 0.005(2) -0.004(3) -0.018(3)
N14C 0.041(3) 0.024(3) 0.042(3) -0.008(2) 0.005(3) -0.008(3)
N16C 0.062(4) 0.031(3) 0.041(4) -0.013(3) 0.008(3) -0.024(3)
N18C 0.060(4) 0.039(3) 0.036(3) -0.007(3) 0.000(3) -0.029(3)
N20C 0.039(3) 0.026(3) 0.034(3) -0.003(2) -0.002(2) -0.015(3)
N21C 0.048(4) 0.034(3) 0.048(4) -0.004(3) -0.011(3) -0.022(3)
N28C 0.038(3) 0.029(3) 0.056(4) 0.014(3) -0.017(3) -0.013(3)
N38C 0.029(3) 0.022(3) 0.059(4) 0.001(3) -0.017(3) -0.001(2)
N41C 0.031(3) 0.039(3) 0.058(4) 0.007(3) -0.016(3) -0.007(3)
N55C 0.025(3) 0.027(3) 0.046(3) -0.004(2) -0.004(2) -0.001(2)
N58C 0.031(3) 0.051(4) 0.066(4) -0.023(3) -0.018(3) 0.009(3)
O34C 0.152(6) 0.040(3) 0.045(3) -0.001(3) -0.018(4) -0.046(4)
O35C 0.082(4) 0.029(3) 0.050(3) 0.004(2) -0.023(3) -0.030(3)
O40C 0.041(3) 0.029(3) 0.058(3) 0.002(2) -0.020(2) 0.004(2)
O51C 0.057(3) 0.029(3) 0.058(3) -0.002(2) -0.003(3) -0.020(2)
O52C 0.051(3) 0.022(2) 0.044(3) -0.001(2) 0.001(2) -0.010(2)
O57C 0.026(2) 0.026(2) 0.042(3) -0.0089(19) -0.0022(19) -0.001(2)
Cl1C 0.0679(13) 0.0302(9) 0.0580(12) 0.0109(8) -0.0019(10) -0.0234(9)
Cl2C 0.0872(16) 0.0598(14) 0.0915(17) -0.0457(12) 0.0244(13) -0.0463(13)
C1D 0.050(4) 0.035(4) 0.023(3) 0.002(3) 0.002(3) -0.023(3)
C3D 0.073(6) 0.032(4) 0.040(4) -0.017(3) 0.012(4) -0.030(4)
C5D 0.049(4) 0.031(4) 0.022(3) -0.002(3) 0.001(3) -0.018(3)
C8D 0.029(3) 0.025(4) 0.040(4) -0.005(3) -0.002(3) -0.004(3)
C9D 0.026(3) 0.028(4) 0.043(4) -0.003(3) -0.001(3) -0.007(3)
C10D 0.029(3) 0.027(3) 0.038(4) -0.002(3) 0.002(3) -0.014(3)
C11D 0.029(3) 0.031(4) 0.042(4) -0.006(3) -0.002(3) -0.012(3)
C12D 0.027(3) 0.026(3) 0.031(4) 0.002(3) 0.004(3) -0.007(3)
C13D 0.038(4) 0.037(4) 0.029(4) -0.006(3) -0.003(3) -0.010(3)
C15D 0.050(4) 0.026(4) 0.032(4) -0.001(3) -0.002(3) -0.022(3)
C17D 0.055(5) 0.022(4) 0.049(5) 0.004(3) 0.004(4) -0.019(4)
C19D 0.049(4) 0.026(4) 0.030(4) 0.000(3) 0.004(3) -0.019(3)
C22D 0.029(3) 0.024(3) 0.038(4) 0.005(3) -0.009(3) -0.009(3)
C23D 0.031(3) 0.020(3) 0.043(4) 0.004(3) -0.008(3) -0.009(3)
C24D 0.027(3) 0.024(3) 0.035(4) 0.008(3) -0.004(3) -0.007(3)
C25D 0.037(4) 0.027(3) 0.026(3) 0.007(3) -0.005(3) -0.016(3)
C26D 0.032(4) 0.029(4) 0.047(4) -0.002(3) -0.008(3) -0.014(3)
C27D 0.042(4) 0.041(4) 0.030(4) 0.004(3) -0.002(3) -0.015(3)
C29D 0.042(4) 0.031(4) 0.040(4) -0.003(3) -0.004(3) -0.003(3)
C30D 0.043(4) 0.039(4) 0.054(5) -0.002(3) 0.002(3) -0.022(4)
C31D 0.048(5) 0.036(4) 0.083(6) 0.019(4) -0.026(4) -0.017(4)
C32D 0.057(5) 0.053(5) 0.043(4) -0.004(3) -0.016(4) -0.035(4)
C33D 0.032(4) 0.027(4) 0.037(4) -0.002(3) -0.001(3) -0.011(3)
C36D 0.058(5) 0.031(4) 0.042(4) -0.001(3) -0.020(4) -0.017(4)
C37D 0.083(6) 0.028(4) 0.061(5) -0.002(3) -0.038(5) -0.022(4)
C39D 0.047(5) 0.031(4) 0.068(5) 0.010(4) -0.036(4) -0.018(4)
C42D 0.043(5) 0.049(5) 0.087(7) -0.019(5) -0.023(4) -0.011(4)
C43D 0.071(7) 0.081(7) 0.139(10) -0.061(7) -0.007(6) -0.012(6)
C44D 0.024(4) 0.040(4) 0.077(6) 0.003(4) -0.009(4) -0.005(3)
C45D 0.046(5) 0.086(7) 0.070(6) 0.003(5) -0.008(4) -0.013(5)
C46D 0.058(6) 0.067(6) 0.093(8) 0.035(6) 0.001(5) -0.027(5)
C47D 0.057(6) 0.068(6) 0.103(9) -0.003(6) -0.018(6) -0.029(5)
C48D 0.048(5) 0.056(5) 0.085(7) -0.013(5) -0.002(4) -0.023(4)
C49D 0.030(4) 0.049(5) 0.065(5) -0.007(4) -0.010(3) -0.015(3)
C50D 0.034(4) 0.022(3) 0.044(4) 0.004(3) -0.008(3) -0.013(3)
C53D 0.039(4) 0.030(4) 0.031(4) 0.000(3) 0.004(3) -0.010(3)
C54D 0.044(4) 0.031(4) 0.034(4) 0.002(3) 0.002(3) -0.019(3)
C56D 0.032(4) 0.031(4) 0.038(4) 0.003(3) 0.004(3) -0.011(3)
C59D 0.025(3) 0.040(4) 0.048(4) 0.001(3) -0.010(3) -0.008(3)
C60D 0.044(4) 0.090(6) 0.040(5) 0.009(4) -0.003(4) -0.037(5)
C61D 0.021(3) 0.034(4) 0.035(4) 0.004(3) -0.008(3) -0.008(3)
C62D 0.038(4) 0.027(4) 0.052(5) -0.005(3) -0.003(3) -0.015(3)
C63D 0.040(4) 0.043(4) 0.044(4) -0.002(3) 0.003(3) -0.019(4)
C64D 0.046(5) 0.055(5) 0.037(4) -0.008(4) 0.000(3) -0.015(4)
C65D 0.072(6) 0.038(4) 0.061(6) -0.018(4) -0.005(4) -0.018(4)
C66D 0.051(5) 0.035(4) 0.065(5) 0.005(4) -0.004(4) -0.020(4)
N2D 0.059(4) 0.041(3) 0.032(3) -0.014(3) 0.007(3) -0.031(3)
N4D 0.053(4) 0.030(3) 0.037(3) -0.013(2) 0.004(3) -0.019(3)
N6D 0.036(3) 0.027(3) 0.032(3) -0.009(2) 0.002(2) -0.013(3)
N7D 0.043(3) 0.032(3) 0.033(3) -0.014(2) -0.006(3) -0.010(3)
N14D 0.039(3) 0.033(3) 0.036(3) -0.001(2) 0.000(3) -0.018(3)
N16D 0.048(4) 0.026(3) 0.040(3) -0.003(2) 0.003(3) -0.018(3)
N18D 0.047(4) 0.025(3) 0.050(4) 0.009(3) -0.005(3) -0.014(3)
N20D 0.035(3) 0.030(3) 0.038(3) 0.004(2) 0.004(2) -0.016(3)
N21D 0.040(3) 0.026(3) 0.047(4) 0.013(2) -0.008(3) -0.015(3)
N28D 0.046(3) 0.036(3) 0.031(3) -0.004(2) -0.004(3) -0.023(3)
N38D 0.052(4) 0.035(4) 0.087(5) 0.018(3) -0.044(4) -0.020(3)
N41D 0.046(4) 0.027(3) 0.092(5) 0.011(3) -0.027(4) -0.007(3)
N55D 0.028(3) 0.028(3) 0.044(3) -0.009(2) 0.004(2) -0.009(2)
N58D 0.024(3) 0.036(3) 0.049(4) -0.010(3) 0.001(2) -0.005(2)
O34D 0.065(3) 0.033(3) 0.042(3) 0.001(2) -0.006(2) -0.022(3)
O35D 0.051(3) 0.027(2) 0.037(3) -0.0002(19) -0.016(2) -0.018(2)
O40D 0.038(3) 0.034(3) 0.073(3) 0.012(2) -0.023(2) -0.010(2)
O51D 0.058(3) 0.028(2) 0.041(3) -0.006(2) 0.004(2) -0.019(2)
O52D 0.063(3) 0.024(2) 0.041(3) 0.001(2) 0.007(2) -0.021(2)
O57D 0.032(3) 0.053(3) 0.048(3) -0.016(2) 0.011(2) 0.000(2)
Cl1D 0.0684(14) 0.0341(11) 0.1013(18) 0.0229(10) -0.0001(12) -0.0253(10)
Cl2D 0.0842(16) 0.0604(14) 0.1018(18) -0.0518(13) 0.0248(13) -0.0469(13)
C1B 0.023(3) 0.027(3) 0.029(4) -0.002(3) -0.001(3) -0.003(3)
C3B 0.021(3) 0.043(4) 0.024(3) -0.011(3) -0.002(3) -0.010(3)
C5B 0.026(3) 0.037(4) 0.022(3) -0.002(3) 0.002(3) -0.012(3)
C8B 0.029(4) 0.024(3) 0.036(4) 0.000(3) -0.005(3) -0.009(3)
C9B 0.028(3) 0.019(3) 0.036(4) -0.003(3) -0.004(3) -0.010(3)
C10B 0.025(3) 0.020(3) 0.030(3) 0.000(2) -0.009(3) -0.003(3)
C11B 0.023(3) 0.019(3) 0.043(4) -0.001(3) -0.006(3) -0.007(3)
C12B 0.023(3) 0.019(3) 0.046(4) 0.000(3) 0.000(3) -0.006(3)
C13B 0.038(4) 0.026(3) 0.037(4) 0.002(3) -0.001(3) -0.016(3)
C15B 0.027(4) 0.028(3) 0.035(4) 0.002(3) -0.006(3) -0.011(3)
C17B 0.019(3) 0.035(4) 0.045(4) -0.002(3) 0.005(3) -0.011(3)
C19B 0.021(3) 0.026(3) 0.031(4) 0.000(3) -0.002(3) -0.007(3)
C22B 0.020(3) 0.017(3) 0.040(4) 0.001(3) -0.005(3) -0.002(3)
C23B 0.026(3) 0.025(3) 0.033(4) 0.002(3) -0.006(3) -0.012(3)
C24B 0.027(3) 0.021(3) 0.038(4) 0.001(3) -0.003(3) -0.008(3)
C25B 0.019(3) 0.023(3) 0.036(4) 0.002(3) -0.001(3) -0.003(3)
C26B 0.028(3) 0.024(3) 0.039(4) 0.000(3) -0.005(3) -0.011(3)
C27B 0.029(3) 0.023(3) 0.030(3) -0.001(3) 0.000(3) -0.007(3)
C29B 0.040(4) 0.031(4) 0.067(5) -0.010(3) -0.006(4) -0.016(3)
C30B 0.027(4) 0.027(4) 0.078(6) -0.002(4) 0.006(4) -0.004(3)
C31B 0.035(4) 0.029(4) 0.046(4) -0.005(3) 0.008(3) -0.017(3)
C32B 0.026(3) 0.028(4) 0.045(4) 0.002(3) -0.010(3) -0.003(3)
C33B 0.021(3) 0.018(3) 0.050(4) -0.005(3) -0.006(3) -0.002(3)
C36B 0.025(3) 0.045(4) 0.033(4) 0.001(3) -0.006(3) -0.012(3)
C37B 0.032(4) 0.046(4) 0.033(4) 0.003(3) -0.003(3) -0.016(3)
C39B 0.038(4) 0.035(4) 0.040(4) 0.009(3) -0.003(3) -0.015(3)
C42B 0.082(6) 0.024(4) 0.038(4) 0.001(3) -0.002(4) -0.018(4)
C43B 0.092(7) 0.049(5) 0.076(6) -0.016(4) 0.021(5) -0.034(5)
C44B 0.079(6) 0.019(3) 0.045(5) -0.007(3) -0.010(4) -0.008(4)
C45B 0.072(6) 0.026(4) 0.060(5) -0.003(3) -0.010(4) -0.014(4)
C46B 0.084(7) 0.038(5) 0.081(7) -0.006(4) -0.006(6) -0.024(5)
C47B 0.080(8) 0.036(5) 0.178(14) -0.024(7) -0.010(9) -0.016(5)
C48B 0.106(9) 0.051(6) 0.113(10) -0.020(6) -0.037(8) -0.022(6)
C49B 0.109(9) 0.036(5) 0.073(7) -0.008(4) -0.019(6) -0.016(5)
C50B 0.022(3) 0.026(3) 0.038(4) 0.002(3) -0.003(3) -0.006(3)
C53B 0.026(3) 0.036(4) 0.038(4) -0.008(3) 0.002(3) -0.007(3)
C54B 0.031(4) 0.034(4) 0.041(4) -0.008(3) -0.005(3) -0.013(3)
C56B 0.028(3) 0.025(4) 0.033(4) 0.000(3) -0.003(3) -0.002(3)
C59B 0.062(5) 0.024(4) 0.042(4) 0.003(3) -0.008(4) -0.013(3)
C60B 0.113(8) 0.051(5) 0.059(6) 0.007(4) -0.036(5) -0.046(5)
C61B 0.066(5) 0.024(4) 0.046(4) 0.004(3) -0.017(4) -0.020(4)
C62B 0.083(7) 0.035(4) 0.055(6) 0.000(4) -0.006(5) -0.008(4)
C63B 0.149(11) 0.035(5) 0.076(8) -0.005(5) 0.011(7) -0.021(6)
C64B 0.186(14) 0.032(6) 0.069(7) -0.001(5) -0.007(9) -0.032(7)
C65B 0.211(16) 0.054(7) 0.102(10) 0.036(6) -0.106(11) -0.065(9)
C66B 0.093(7) 0.053(5) 0.069(6) 0.014(4) -0.036(5) -0.038(5)
N2B 0.021(3) 0.035(3) 0.034(3) -0.005(2) -0.008(2) -0.006(2)
N4B 0.024(3) 0.042(3) 0.037(3) -0.009(3) -0.001(2) -0.013(3)
N6B 0.023(3) 0.031(3) 0.041(3) -0.001(2) -0.007(2) -0.010(2)
N7B 0.032(3) 0.026(3) 0.044(3) 0.000(2) -0.010(3) -0.013(3)
N14B 0.027(3) 0.019(3) 0.064(4) 0.001(3) 0.002(3) -0.005(2)
N16B 0.024(3) 0.027(3) 0.047(3) -0.004(2) 0.004(3) -0.006(2)
N18B 0.023(3) 0.034(3) 0.039(3) 0.000(2) 0.001(2) -0.013(2)
N20B 0.029(3) 0.024(3) 0.038(3) 0.004(2) -0.003(2) -0.007(2)
N21B 0.023(3) 0.025(3) 0.041(3) 0.002(2) 0.000(2) -0.008(2)
N28B 0.020(3) 0.026(3) 0.039(3) -0.001(2) -0.006(2) -0.004(2)
N38B 0.037(3) 0.029(3) 0.042(3) 0.015(2) -0.013(3) -0.010(3)
N41B 0.056(4) 0.021(3) 0.058(4) -0.002(3) -0.010(3) 0.000(3)
N55B 0.027(3) 0.028(3) 0.050(3) -0.011(3) 0.005(2) -0.010(2)
N58B 0.046(3) 0.021(3) 0.046(4) -0.006(2) 0.005(3) -0.006(3)
O34B 0.033(3) 0.061(3) 0.054(3) 0.011(2) -0.016(2) -0.025(3)
O35B 0.025(2) 0.034(2) 0.034(3) 0.0046(19) -0.0047(19) -0.012(2)
O40B 0.044(3) 0.024(2) 0.054(3) 0.000(2) -0.020(2) -0.002(2)
O51B 0.028(3) 0.041(3) 0.041(3) -0.007(2) 0.000(2) -0.009(2)
O52B 0.028(2) 0.042(3) 0.040(3) -0.010(2) -0.001(2) -0.014(2)
O57B 0.038(3) 0.028(2) 0.050(3) -0.007(2) 0.006(2) -0.001(2)
Cl1B 0.0301(9) 0.0559(11) 0.0663(13) -0.0200(10) -0.0186(9) -0.0056(9)
Cl2B 0.0306(10) 0.0416(11) 0.1027(17) -0.0069(10) 0.0265(10) -0.0139(9)

loop_
_atom_type_symbol
_atom_type_description
_atom_type_scat_dispersion_real
_atom_type_scat_dispersion_imag
_atom_type_scat_source
C C 0.0033 0.0016 'International Tables Vol C Tables 4.2.6.8 and 6.1.1.4'
Cl Cl 0.1484 0.1585 'International Tables Vol C Tables 4.2.6.8 and 6.1.1.4'
N N 0.0061 0.0033 'International Tables Vol C Tables 4.2.6.8 and 6.1.1.4'
O O 0.0106 0.0060 'International Tables Vol C Tables 4.2.6.8 and 6.1.1.4'
H H 0.0000 0.0000 'International Tables Vol C Tables 4.2.6.8 and 6.1.1.4'

loop_
_geom_angle_atom_site_label_1
_geom_angle_atom_site_label_2
_geom_angle_atom_site_label_3
_geom_angle
N6A C1A N28A 119.5(5)
N6A C1A N2A 125.0(6)
N28A C1A N2A 115.5(5)
N2A C3A N4A 130.1(6)
N2A C3A Cl1A 115.1(5)
N4A C3A Cl1A 114.8(5)
N6A C5A N7A 119.3(5)
N6A C5A N4A 124.9(6)
N7A C5A N4A 115.8(5)
C9A C8A C13A 121.4(6)
C9A C8A N7A 119.3(5)
C13A C8A N7A 119.3(5)
C8A C9A C10A 119.7(6)
C8A C9A H9C 120.1
C10A C9A H9C 120.1
C9A C10A C11A 120.5(6)
C9A C10A C33A 116.8(5)
C11A C10A C33A 122.6(6)
C10A C11A C12A 119.2(6)
C10A C11A H11C 120.4
C12A C11A H11C 120.4
C13A C12A C11A 120.4(6)
C13A C12A N49A 119.9(6)
C11A C12A N49A 119.3(6)
C12A C13A C8A 118.6(6)
C12A C13A H13C 120.7
C8A C13A H13C 120.7
N20A C15A N49A 117.9(5)
N20A C15A N16A 125.4(6)
N49A C15A N16A 116.7(6)
N16A C17A N18A 130.3(6)
N16A C17A Cl2A 115.6(5)
N18A C17A Cl2A 114.0(5)
N20A C19A N21A 119.4(5)
N20A C19A N18A 125.4(6)
N21A C19A N18A 115.1(6)
C23A C22A C27A 120.8(6)
C23A C22A N21A 118.8(6)
C27A C22A N21A 120.1(6)
C22A C23A C24A 119.3(6)
C22A C23A H23C 120.3
C24A C23A H23C 120.3
C25A C24A C23A 119.5(6)
C25A C24A C50A 122.7(6)
C23A C24A C50A 117.8(6)
C26A C25A C24A 120.2(6)
C26A C25A H25C 119.9
C24A C25A H25C 119.9
C25A C26A C27A 121.5(6)
C25A C26A N28A 119.1(6)
C27A C26A N28A 119.0(6)
C26A C27A C22A 118.6(6)
C26A C27A H27C 120.7
C22A C27A H27C 120.7
N7A C29A H29J 109.5
N7A C29A H29K 109.5
H29J C29A H29K 109.5
N7A C29A H29L 109.5
H29J C29A H29L 109.5
H29K C29A H29L 109.5
N49A C30A H30J 109.5
N49A C30A H30K 109.5
H30J C30A H30K 109.5
N49A C30A H30L 109.5
H30J C30A H30L 109.5
H30K C30A H30L 109.5
N21A C31A H31J 109.5
N21A C31A H31K 109.5
H31J C31A H31K 109.5
N21A C31A H31L 109.5
H31J C31A H31L 109.5
H31K C31A H31L 109.5
N28A C32A H32J 109.5
N28A C32A H32K 109.5
H32J C32A H32K 109.5
N28A C32A H32L 109.5
H32J C32A H32L 109.5
H32K C32A H32L 109.5
O34A C33A O35A 121.6(6)
O34A C33A C10A 124.5(6)
O35A C33A C10A 114.0(5)
O35A C36A C37A 108.4(5)
O35A C36A H36G 110.0
C37A C36A H36G 110.0
O35A C36A H36H 110.0
C37A C36A H36H 110.0
H36G C36A H36H 108.4
N38A C37A C36A 112.6(6)
N38A C37A H37G 109.1
C36A C37A H37G 109.1
N38A C37A H37H 109.1
C36A C37A H37H 109.1
H37G C37A H37H 107.8
O40A C39A N38A 123.3(7)
O40A C39A N41A 121.0(6)
N38A C39A N41A 115.7(6)
N41A C42A C44A 113.7(7)
N41A C42A C43A 110.6(7)
C44A C42A C43A 109.9(6)
N41A C42A H42C 107.5
C44A C42A H42C 107.5
C43A C42A H42C 107.5
C42A C43A H43J 109.5
C42A C43A H43K 109.5
H43J C43A H43K 109.5
C42A C43A H43L 109.5
H43J C43A H43L 109.5
H43K C43A H43L 109.5
C45A C44A C49A 115.6(8)
C45A C44A C42A 120.4(7)
C49A C44A C42A 123.8(8)
C46A C45A C44A 123.6(9)
C46A C45A H45C 118.2
C44A C45A H45C 118.2
C45A C46A C47A 117.4(9)
C45A C46A H46C 121.3
C47A C46A H46C 121.3
C48A C47A C46A 119.9(10)
C48A C47A H47C 120.0
C46A C47A H47C 120.0
C47A C48A C49A 120.3(11)
C47A C48A H48C 119.8
C49A C48A H48C 119.8
C48A C49A C44A 123.0(11)
C48A C49A H49C 118.5
C44A C49A H49C 118.5
O51A C50A O52A 122.7(7)
O51A C50A C24A 125.2(7)
O52A C50A C24A 112.2(6)
O52A C53A C54A 107.0(5)
O52A C53A H53G 110.3
C54A C53A H53G 110.3
O52A C53A H53H 110.3
C54A C53A H53H 110.3
H53G C53A H53H 108.6
N55A C54A C53A 114.4(6)
N55A C54A H54G 108.7
C53A C54A H54G 108.7
N55A C54A H54H 108.7
C53A C54A H54H 108.7
H54G C54A H54H 107.6
O57A C56A N55A 122.1(6)
O57A C56A N58A 122.3(6)
N55A C56A N58A 115.6(5)
N58A C59A C60A 111.8(7)
N58A C59A C61A 108.6(5)
C60A C59A C61A 115.1(7)
N58A C59A H59C 107.0
C60A C59A H59C 107.0
C61A C59A H59C 107.0
C59A C60A H60J 109.5
C59A C60A H60K 109.5
H60J C60A H60K 109.5
C59A C60A H60L 109.5
H60J C60A H60L 109.5
H60K C60A H60L 109.5
C66A C61A C62A 118.8(8)
C66A C61A C59A 122.5(8)
C62A C61A C59A 118.7(7)
C63A C62A C61A 119.5(8)
C63A C62A H62C 120.3
C61A C62A H62C 120.3
C64A C63A C62A 120.7(9)
C64A C63A H63C 119.6
C62A C63A H63C 119.6
C63A C64A C65A 120.0(9)
C63A C64A H64C 120.0
C65A C64A H64C 120.0
C64A C65A C66A 120.5(9)
C64A C65A H65C 119.8
C66A C65A H65C 119.8
C61A C66A C65A 120.5(9)
C61A C66A H66C 119.8
C65A C66A H66C 119.8
C3A N2A C1A 112.4(5)
C3A N4A C5A 112.2(5)
C1A N6A C5A 115.2(5)
C5A N7A C8A 122.6(5)
C5A N7A C29A 120.5(5)
C8A N7A C29A 114.9(5)
C17A N16A C15A 112.1(6)
C17A N18A C19A 111.8(6)
C15A N20A C19A 114.8(5)
C19A N21A C22A 121.8(5)
C19A N21A C31A 121.7(5)
C22A N21A C31A 116.2(5)
C1A N28A C26A 121.0(5)
C1A N28A C32A 121.1(5)
C26A N28A C32A 116.1(5)
C39A N38A C37A 121.7(6)
C39A N38A H38C 119.2
C37A N38A H38C 119.2
C39A N41A C42A 125.1(6)
C39A N41A H41C 117.5
C42A N41A H41C 117.5
C15A N49A C12A 121.8(5)
C15A N49A C30A 122.1(5)
C12A N49A C30A 116.1(5)
C56A N55A C54A 121.3(5)
C56A N55A H55C 119.3
C54A N55A H55C 119.3
C56A N58A C59A 122.4(5)
C56A N58A H58C 118.8
C59A N58A H58C 118.8
C33A O35A C36A 115.1(5)
C50A O52A C53A 117.6(5)
N6C C1C N28C 118.6(6)
N6C C1C N2C 125.1(6)
N28C C1C N2C 116.3(6)
N2C C3C N4C 131.4(6)
N2C C3C Cl1C 114.9(5)
N4C C3C Cl1C 113.6(5)
N6C C5C N7C 119.1(6)
N6C C5C N4C 125.6(6)
N7C C5C N4C 115.3(6)
C13C C8C C9C 121.3(6)
C13C C8C N7C 120.1(6)
C9C C8C N7C 118.5(5)
C8C C9C C10C 119.7(6)
C8C C9C H9D 120.2
C10C C9C H9D 120.2
C9C C10C C11C 119.3(6)
C9C C10C C33C 121.7(6)
C11C C10C C33C 119.0(6)
C12C C11C C10C 120.1(6)
C12C C11C H11D 120.0
C10C C11C H11D 120.0
C11C C12C C13C 121.5(6)
C11C C12C N14C 120.1(6)
C13C C12C N14C 118.0(6)
C8C C13C C12C 118.1(6)
C8C C13C H13D 120.9
C12C C13C H13D 120.9
N20C C15C N14C 118.2(6)
N20C C15C N16C 125.5(7)
N14C C15C N16C 116.2(6)
N18C C17C N16C 130.3(6)
N18C C17C Cl2C 115.5(6)
N16C C17C Cl2C 114.2(6)
N20C C19C N21C 118.2(6)
N20C C19C N18C 125.7(6)
N21C C19C N18C 116.0(6)
C23C C22C C27C 120.8(6)
C23C C22C N21C 119.6(6)
C27C C22C N21C 119.3(6)
C22C C23C C24C 120.0(6)
C22C C23C H23D 120.0
C24C C23C H23D 120.0
C25C C24C C23C 118.6(6)
C25C C24C C50C 119.6(6)
C23C C24C C50C 121.7(6)
C24C C25C C26C 120.6(6)
C24C C25C H25D 119.7
C26C C25C H25D 119.7
C27C C26C C25C 121.0(6)
C27C C26C N28C 120.6(6)
C25C C26C N28C 118.2(6)
C26C C27C C22C 118.9(6)
C26C C27C H27D 120.5
C22C C27C H27D 120.5
N7C C29C H29A 109.5
N7C C29C H29B 109.5
H29A C29C H29B 109.5
N7C C29C H29C 109.5
H29A C29C H29C 109.5
H29B C29C H29C 109.5
N14C C30C H30A 109.5
N14C C30C H30B 109.5
H30A C30C H30B 109.5
N14C C30C H30C 109.5
H30A C30C H30C 109.5
H30B C30C H30C 109.5
N21C C31C H31A 109.5
N21C C31C H31B 109.5
H31A C31C H31B 109.5
N21C C31C H31C 109.5
H31A C31C H31C 109.5
H31B C31C H31C 109.5
N28C C32C H32A 109.5
N28C C32C H32B 109.5
H32A C32C H32B 109.5
N28C C32C H32C 109.5
H32A C32C H32C 109.5
H32B C32C H32C 109.5
O34C C33C O35C 122.0(7)
O34C C33C C10C 125.1(7)
O35C C33C C10C 112.7(6)
O35C C36C C37C 106.5(5)
O35C C36C H36A 110.4
C37C C36C H36A 110.4
O35C C36C H36B 110.4
C37C C36C H36B 110.4
H36A C36C H36B 108.6
N38C C37C C36C 113.1(6)
N38C C37C H37A 109.0
C36C C37C H37A 109.0
N38C C37C H37B 109.0
C36C C37C H37B 109.0
H37A C37C H37B 107.8
O40C C39C N38C 122.4(7)
O40C C39C N41C 122.1(6)
N38C C39C N41C 115.5(6)
N41C C42C C43C 111.8(6)
N41C C42C C44C 109.2(5)
C43C C42C C44C 114.1(7)
N41C C42C H42D 107.1
C43C C42C H42D 107.1
C44C C42C H42D 107.1
C42C C43C H43A 109.5
C42C C43C H43B 109.5
H43A C43C H43B 109.5
C42C C43C H43C 109.5
H43A C43C H43C 109.5
H43B C43C H43C 109.5
C45C C44C C49C 118.3(8)
C45C C44C C42C 123.2(7)
C49C C44C C42C 118.5(7)
C44C C45C C46C 121.4(8)
C44C C45C H45D 119.3
C46C C45C H45D 119.3
C47C C46C C45C 119.8(9)
C47C C46C H46D 120.1
C45C C46C H46D 120.1
C46C C47C C48C 120.6(9)
C46C C47C H47D 119.7
C48C C47C H47D 119.7
C47C C48C C49C 119.6(8)
C47C C48C H48D 120.2
C49C C48C H48D 120.2
C48C C49C C44C 120.3(9)
C48C C49C H49D 119.9
C44C C49C H49D 119.9
O51C C50C O52C 122.4(6)
O51C C50C C24C 125.1(6)
O52C C50C C24C 112.5(6)
O52C C53C C54C 107.5(5)
O52C C53C H53A 110.2
C54C C53C H53A 110.2
O52C C53C H53B 110.2
C54C C53C H53B 110.2
H53A C53C H53B 108.5
N55C C54C C53C 111.4(5)
N55C C54C H54A 109.4
C53C C54C H54A 109.4
N55C C54C H54B 109.4
C53C C54C H54B 109.4
H54A C54C H54B 108.0
O57C C56C N55C 123.6(6)
O57C C56C N58C 120.4(5)
N55C C56C N58C 116.0(5)
N58C C59C C61C 114.2(6)
N58C C59C C60C 110.4(8)
C61C C59C C60C 109.7(6)
N58C C59C H59D 107.4
C61C C59C H59D 107.4
C60C C59C H59D 107.4
C59C C60C H60A 109.5
C59C C60C H60B 109.5
H60A C60C H60B 109.5
C59C C60C H60C 109.5
H60A C60C H60C 109.5
H60B C60C H60C 109.5
C62C C61C C66C 114.9(7)
C62C C61C C59C 127.6(7)
C66C C61C C59C 117.5(7)
C61C C62C C63C 121.9(8)
C61C C62C H62D 119.0
C63C C62C H62D 119.0
C64C C63C C62C 115.8(9)
C64C C63C H63D 122.1
C62C C63C H63D 122.1
C65C C64C C63C 124.9(9)
C65C C64C H64D 117.5
C63C C64C H64D 117.5
C66C C65C C64C 117.2(9)
C66C C65C H65D 121.4
C64C C65C H65D 121.4
C65C C66C C61C 125.1(9)
C65C C66C H66D 117.5
C61C C66C H66D 117.5
C3C N2C C1C 111.6(6)
C3C N4C C5C 111.4(6)
C1C N6C C5C 114.8(6)
C5C N7C C8C 122.1(5)
C5C N7C C29C 122.3(6)
C8C N7C C29C 115.6(5)
C15C N14C C12C 122.8(5)
C15C N14C C30C 121.8(5)
C12C N14C C30C 115.4(6)
C17C N16C C15C 112.1(6)
C17C N18C C19C 111.6(6)
C15C N20C C19C 114.6(5)
C19C N21C C22C 120.8(6)
C19C N21C C31C 122.0(6)
C22C N21C C31C 116.7(6)
C1C N28C C26C 122.0(5)
C1C N28C C32C 121.4(6)
C26C N28C C32C 115.7(6)
C39C N38C C37C 120.8(5)
C39C N38C H38D 119.6
C37C N38C H38D 119.6
C39C N41C C42C 121.8(6)
C39C N41C H41D 119.1
C42C N41C H41D 119.1
C56C N55C C54C 123.0(5)
C56C N55C H55D 118.5
C54C N55C H55D 118.5
C56C N58C C59C 122.6(6)
C56C N58C H58D 118.7
C59C N58C H58D 118.7
C33C O35C C36C 118.3(5)
C50C O52C C53C 115.7(5)
N6D C1D N28D 118.7(6)
N6D C1D N2D 125.8(6)
N28D C1D N2D 115.6(6)
N2D C3D N4D 130.5(6)
N2D C3D Cl2D 115.2(6)
N4D C3D Cl2D 114.3(6)
N6D C5D N7D 118.9(5)
N6D C5D N4D 125.2(6)
N7D C5D N4D 115.9(6)
C13D C8D C9D 120.5(6)
C13D C8D N7D 120.6(6)
C9D C8D N7D 118.7(6)
C8D C9D C10D 120.2(6)
C8D C9D H9A 119.9
C10D C9D H9A 119.9
C11D C10D C9D 119.2(6)
C11D C10D C33D 121.4(6)
C9D C10D C33D 119.3(6)
C12D C11D C10D 119.7(6)
C12D C11D H11A 120.2
C10D C11D H11A 120.2
C11D C12D C13D 120.5(6)
C11D C12D N14D 119.0(6)
C13D C12D N14D 120.4(6)
C8D C13D C12D 119.8(6)
C8D C13D H13A 120.1
C12D C13D H13A 120.1
N20D C15D N16D 125.7(6)
N20D C15D N14D 117.8(6)
N16D C15D N14D 116.5(6)
N16D C17D N18D 129.9(6)
N16D C17D Cl1D 115.4(6)
N18D C17D Cl1D 114.7(6)
N21D C19D N20D 119.1(6)
N21D C19D N18D 116.4(6)
N20D C19D N18D 124.5(6)
C23D C22D C27D 120.5(6)
C23D C22D N21D 120.1(5)
C27D C22D N21D 119.0(6)
C22D C23D C24D 119.4(6)
C22D C23D H23A 120.3
C24D C23D H23A 120.3
C25D C24D C23D 120.3(6)
C25D C24D C50D 121.3(6)
C23D C24D C50D 118.3(6)
C26D C25D C24D 119.4(6)
C26D C25D H25A 120.3
C24D C25D H25A 120.3
C25D C26D C27D 121.2(6)
C25D C26D N28D 118.7(6)
C27D C26D N28D 119.7(6)
C26D C27D C22D 119.1(6)
C26D C27D H27A 120.5
C22D C27D H27A 120.5
N7D C29D H29G 109.5
N7D C29D H29H 109.5
H29G C29D H29H 109.5
N7D C29D H29I 109.5
H29G C29D H29I 109.5
H29H C29D H29I 109.5
N14D C30D H30G 109.5
N14D C30D H30H 109.5
H30G C30D H30H 109.5
N14D C30D H30I 109.5
H30G C30D H30I 109.5
H30H C30D H30I 109.5
N21D C31D H31G 109.5
N21D C31D H31H 109.5
H31G C31D H31H 109.5
N21D C31D H31I 109.5
H31G C31D H31I 109.5
H31H C31D H31I 109.5
N28D C32D H32G 109.5
N28D C32D H32H 109.5
H32G C32D H32H 109.5
N28D C32D H32I 109.5
H32G C32D H32I 109.5
H32H C32D H32I 109.5
O34D C33D O35D 124.1(6)
O34D C33D C10D 123.8(6)
O35D C33D C10D 112.0(6)
O35D C36D C37D 104.3(6)
O35D C36D H36E 110.9
C37D C36D H36E 110.9
O35D C36D H36F 110.9
C37D C36D H36F 110.9
H36E C36D H36F 108.9
N38D C37D C36D 112.0(7)
N38D C37D H37E 109.2
C36D C37D H37E 109.2
N38D C37D H37F 109.2
C36D C37D H37F 109.2
H37E C37D H37F 107.9
O40D C39D N38D 124.7(8)
O40D C39D N41D 121.3(8)
N38D C39D N41D 114.0(7)
N41D C42D C43D 109.5(8)
N41D C42D C44D 113.2(7)
C43D C42D C44D 109.9(8)
N41D C42D H42A 108.0
C43D C42D H42A 108.0
C44D C42D H42A 108.0
C42D C43D H43G 109.5
C42D C43D H43H 109.5
H43G C43D H43H 109.5
C42D C43D H43I 109.5
H43G C43D H43I 109.5
H43H C43D H43I 109.5
C45D C44D C49D 119.6(8)
C45D C44D C42D 119.3(8)
C49D C44D C42D 121.2(8)
C44D C45D C46D 119.6(9)
C44D C45D H45A 120.2
C46D C45D H45A 120.2
C47D C46D C45D 117.7(9)
C47D C46D H46A 121.1
C45D C46D H46A 121.1
C48D C47D C46D 122.1(10)
C48D C47D H47A 119.0
C46D C47D H47A 119.0
C47D C48D C49D 121.4(9)
C47D C48D H48A 119.3
C49D C48D H48A 119.3
C48D C49D C44D 119.6(8)
C48D C49D H49A 120.2
C44D C49D H49A 120.2
O51D C50D O52D 122.6(6)
O51D C50D C24D 125.7(6)
O52D C50D C24D 111.6(5)
O52D C53D C54D 107.0(5)
O52D C53D H53E 110.3
C54D C53D H53E 110.3
O52D C53D H53F 110.3
C54D C53D H53F 110.3
H53E C53D H53F 108.6
N55D C54D C53D 114.6(5)
N55D C54D H54E 108.6
C53D C54D H54E 108.6
N55D C54D H54F 108.6
C53D C54D H54F 108.6
H54E C54D H54F 107.6
O57D C56D N55D 122.8(6)
O57D C56D N58D 122.2(6)
N55D C56D N58D 115.0(5)
N58D C59D C60D 111.4(6)
N58D C59D C61D 108.6(5)
C60D C59D C61D 114.3(6)
N58D C59D H59A 107.4
C60D C59D H59A 107.4
C61D C59D H59A 107.4
C59D C60D H60G 109.5
C59D C60D H60H 109.5
H60G C60D H60H 109.5
C59D C60D H60I 109.5
H60G C60D H60I 109.5
H60H C60D H60I 109.5
C66D C61D C62D 116.8(6)
C66D C61D C59D 123.2(6)
C62D C61D C59D 120.0(6)
C63D C62D C61D 121.8(6)
C63D C62D H62A 119.1
C61D C62D H62A 119.1
C62D C63D C64D 121.2(7)
C62D C63D H63A 119.4
C64D C63D H63A 119.4
C65D C64D C63D 117.9(7)
C65D C64D H64A 121.1
C63D C64D H64A 121.1
C64D C65D C66D 121.2(7)
C64D C65D H65A 119.4
C66D C65D H65A 119.4
C61D C66D C65D 121.2(7)
C61D C66D H66A 119.4
C65D C66D H66A 119.4
C3D N2D C1D 111.9(6)
C3D N4D C5D 111.8(6)
C1D N6D C5D 114.7(5)
C5D N7D C8D 121.4(5)
C5D N7D C29D 121.2(5)
C8D N7D C29D 117.4(5)
C15D N14D C12D 121.0(6)
C15D N14D C30D 120.8(6)
C12D N14D C30D 118.0(6)
C17D N16D C15D 112.4(6)
C17D N18D C19D 112.6(6)
C19D N20D C15D 114.9(6)
C19D N21D C22D 122.5(5)
C19D N21D C31D 122.1(6)
C22D N21D C31D 115.2(6)
C1D N28D C26D 121.1(6)
C1D N28D C32D 122.2(6)
C26D N28D C32D 116.5(5)
C39D N38D C37D 122.6(7)
C39D N38D H38A 118.7
C37D N38D H38A 118.7
C39D N41D C42D 124.0(6)
C39D N41D H41A 118.0
C42D N41D H41A 118.0
C56D N55D C54D 122.7(5)
C56D N55D H55A 118.6
C54D N55D H55A 118.6
C56D N58D C59D 122.9(5)
C56D N58D H58A 118.5
C59D N58D H58A 118.5
C33D O35D C36D 116.8(5)
C50D O52D C53D 117.2(5)
N6B C1B N28B 119.0(6)
N6B C1B N2B 125.4(6)
N28B C1B N2B 115.6(5)
N4B C3B N2B 131.4(6)
N4B C3B Cl1B 114.8(5)
N2B C3B Cl1B 113.9(5)
N7B C5B N6B 118.0(6)
N7B C5B N4B 116.2(6)
N6B C5B N4B 125.8(6)
C9B C8B C13B 120.2(6)
C9B C8B N7B 119.8(6)
C13B C8B N7B 119.8(6)
C8B C9B C10B 120.1(6)
C8B C9B H9B 120.0
C10B C9B H9B 120.0
C11B C10B C9B 118.6(6)
C11B C10B C33B 119.1(6)
C9B C10B C33B 122.3(6)
C12B C11B C10B 121.1(6)
C12B C11B H11B 119.5
C10B C11B H11B 119.5
C11B C12B C13B 120.4(6)
C11B C12B N14B 120.0(6)
C13B C12B N14B 119.5(6)
C12B C13B C8B 119.6(6)
C12B C13B H13B 120.2
C8B C13B H13B 120.2
N16B C15B N14B 116.6(5)
N16B C15B N20B 125.4(6)
N14B C15B N20B 118.0(6)
N16B C17B N18B 131.4(6)
N16B C17B Cl2B 114.5(5)
N18B C17B Cl2B 114.1(5)
N20B C19B N18B 126.0(5)
N20B C19B N21B 118.0(5)
N18B C19B N21B 116.0(5)
C23B C22B C27B 121.1(6)
C23B C22B N21B 118.5(6)
C27B C22B N21B 119.9(5)
C22B C23B C24B 121.0(6)
C22B C23B H23B 119.5
C24B C23B H23B 119.5
C25B C24B C23B 117.9(6)
C25B C24B C50B 118.3(5)
C23B C24B C50B 123.8(6)
C26B C25B C24B 120.8(6)
C26B C25B H25B 119.6
C24B C25B H25B 119.6
C25B C26B C27B 120.8(6)
C25B C26B N28B 119.4(5)
C27B C26B N28B 119.3(6)
C22B C27B C26B 118.5(6)
C22B C27B H27B 120.8
C26B C27B H27B 120.8
N7B C29B H29D 109.5
N7B C29B H29E 109.5
H29D C29B H29E 109.5
N7B C29B H29F 109.5
H29D C29B H29F 109.5
H29E C29B H29F 109.5
N14B C30B H30D 109.5
N14B C30B H30E 109.5
H30D C30B H30E 109.5
N14B C30B H30F 109.5
H30D C30B H30F 109.5
H30E C30B H30F 109.5
N21B C31B H31D 109.5
N21B C31B H31E 109.5
H31D C31B H31E 109.5
N21B C31B H31F 109.5
H31D C31B H31F 109.5
H31E C31B H31F 109.5
N28B C32B H32D 109.5
N28B C32B H32E 109.5
H32D C32B H32E 109.5
N28B C32B H32F 109.5
H32D C32B H32F 109.5
H32E C32B H32F 109.5
O34B C33B O35B 121.9(6)
O34B C33B C10B 124.2(6)
O35B C33B C10B 113.9(6)
O35B C36B C37B 106.6(5)
O35B C36B H36C 110.4
C37B C36B H36C 110.4
O35B C36B H36D 110.4
C37B C36B H36D 110.4
H36C C36B H36D 108.6
N38B C37B C36B 110.4(5)
N38B C37B H37C 109.6
C36B C37B H37C 109.6
N38B C37B H37D 109.6
C36B C37B H37D 109.6
H37C C37B H37D 108.1
O40B C39B N38B 123.7(6)
O40B C39B N41B 121.0(6)
N38B C39B N41B 115.3(6)
N41B C42B C44B 113.7(6)
N41B C42B C43B 107.4(7)
C44B C42B C43B 110.8(6)
N41B C42B H42B 108.3
C44B C42B H42B 108.3
C43B C42B H42B 108.3
C42B C43B H43D 109.5
C42B C43B H43E 109.5
H43D C43B H43E 109.5
C42B C43B H43F 109.5
H43D C43B H43F 109.5
H43E C43B H43F 109.5
C45B C44B C49B 118.3(9)
C45B C44B C42B 122.0(7)
C49B C44B C42B 119.7(8)
C46B C45B C44B 122.4(9)
C46B C45B H45B 118.8
C44B C45B H45B 118.8
C45B C46B C47B 118.3(10)
C45B C46B H46B 120.8
C47B C46B H46B 120.8
C48B C47B C46B 120.9(11)
C48B C47B H47B 119.6
C46B C47B H47B 119.6
C49B C48B C47B 119.9(11)
C49B C48B H48B 120.1
C47B C48B H48B 120.1
C48B C49B C44B 120.2(11)
C48B C49B H49B 119.9
C44B C49B H49B 119.9
O51B C50B O52B 122.5(6)
O51B C50B C24B 124.7(6)
O52B C50B C24B 112.8(5)
O52B C53B C54B 106.9(5)
O52B C53B H53C 110.3
C54B C53B H53C 110.3
O52B C53B H53D 110.3
C54B C53B H53D 110.3
H53C C53B H53D 108.6
N55B C54B C53B 114.0(5)
N55B C54B H54C 108.8
C53B C54B H54C 108.8
N55B C54B H54D 108.8
C53B C54B H54D 108.8
H54C C54B H54D 107.7
O57B C56B N58B 122.6(6)
O57B C56B N55B 122.2(6)
N58B C56B N55B 115.2(5)
N58B C59B C61B 108.7(5)
N58B C59B C60B 111.2(6)
C61B C59B C60B 113.4(7)
N58B C59B H59B 107.8
C61B C59B H59B 107.8
C60B C59B H59B 107.8
C59B C60B H60D 109.5
C59B C60B H60E 109.5
H60D C60B H60E 109.5
C59B C60B H60F 109.5
H60D C60B H60F 109.5
H60E C60B H60F 109.5
C62B C61B C66B 118.6(8)
C62B C61B C59B 123.4(7)
C66B C61B C59B 118.0(8)
C61B C62B C63B 121.6(9)
C61B C62B H62B 119.2
C63B C62B H62B 119.2
C64B C63B C62B 120.2(12)
C64B C63B H63B 119.9
C62B C63B H63B 119.9
C63B C64B C65B 120.6(11)
C63B C64B H64B 119.7
C65B C64B H64B 119.7
C64B C65B C66B 120.9(11)
C64B C65B H65B 119.5
C66B C65B H65B 119.5
C65B C66B C61B 118.1(11)
C65B C66B H66B 120.9
C61B C66B H66B 120.9
C3B N2B C1B 111.8(5)
C3B N4B C5B 111.3(5)
C1B N6B C5B 114.3(5)
C5B N7B C8B 121.6(5)
C5B N7B C29B 122.8(6)
C8B N7B C29B 115.6(5)
C15B N14B C12B 122.6(5)
C15B N14B C30B 120.9(5)
C12B N14B C30B 116.2(5)
C17B N16B C15B 112.1(5)
C17B N18B C19B 110.9(5)
C19B N20B C15B 114.1(5)
C19B N21B C22B 121.7(5)
C19B N21B C31B 122.3(5)
C22B N21B C31B 116.0(5)
C1B N28B C26B 122.3(5)
C1B N28B C32B 120.6(5)
C26B N28B C32B 116.7(5)
C39B N38B C37B 122.7(5)
C39B N38B H38B 118.6
C37B N38B H38B 118.6
C39B N41B C42B 124.2(6)
C39B N41B H41B 117.9
C42B N41B H41B 117.9
C56B N55B C54B 121.9(5)
C56B N55B H55B 119.0
C54B N55B H55B 119.0
C56B N58B C59B 121.6(5)
C56B N58B H58B 119.2
C59B N58B H58B 119.2
C33B O35B C36B 117.8(5)
C50B O52B C53B 116.0(5)

loop_
_geom_bond_atom_site_label_1
_geom_bond_atom_site_label_2
_geom_bond_distance
C1A N6A 1.331(8)
C1A N28A 1.356(8)
C1A N2A 1.361(8)
C3A N2A 1.310(9)
C3A N4A 1.316(8)
C3A Cl1A 1.739(7)
C5A N6A 1.342(8)
C5A N7A 1.342(8)
C5A N4A 1.358(8)
C8A C9A 1.365(9)
C8A C13A 1.395(9)
C8A N7A 1.447(8)
C9A C10A 1.382(8)
C9A H9C 0.9500
C10A C11A 1.388(9)
C10A C33A 1.481(9)
C11A C12A 1.394(9)
C11A H11C 0.9500
C12A C13A 1.388(9)
C12A N49A 1.419(8)
C13A H13C 0.9500
C15A N20A 1.328(8)
C15A N49A 1.357(8)
C15A N16A 1.370(8)
C17A N16A 1.304(8)
C17A N18A 1.320(9)
C17A Cl2A 1.741(7)
C19A N20A 1.338(8)
C19A N21A 1.341(8)
C19A N18A 1.364(8)
C22A C23A 1.378(9)
C22A C27A 1.393(9)
C22A N21A 1.435(8)
C23A C24A 1.414(9)
C23A H23C 0.9500
C24A C25A 1.383(9)
C24A C50A 1.474(10)
C25A C26A 1.362(9)
C25A H25C 0.9500
C26A C27A 1.390(9)
C26A N28A 1.444(8)
C27A H27C 0.9500
C29A N7A 1.466(8)
C29A H29J 0.9800
C29A H29K 0.9800
C29A H29L 0.9800
C30A N49A 1.464(9)
C30A H30J 0.9800
C30A H30K 0.9800
C30A H30L 0.9800
C31A N21A 1.469(8)
C31A H31J 0.9800
C31A H31K 0.9800
C31A H31L 0.9800
C32A N28A 1.456(8)
C32A H32J 0.9800
C32A H32K 0.9800
C32A H32L 0.9800
C33A O34A 1.208(7)
C33A O35A 1.361(7)
C36A O35A 1.434(8)
C36A C37A 1.507(9)
C36A H36G 0.9900
C36A H36H 0.9900
C37A N38A 1.449(9)
C37A H37G 0.9900
C37A H37H 0.9900
C39A O40A 1.240(7)
C39A N38A 1.347(9)
C39A N41A 1.356(10)
C42A N41A 1.437(10)
C42A C44A 1.474(11)
C42A C43A 1.532(11)
C42A H42C 1.0000
C43A H43J 0.9800
C43A H43K 0.9800
C43A H43L 0.9800
C44A C45A 1.384(11)
C44A C49A 1.387(11)
C45A C46A 1.352(12)
C45A H45C 0.9500
C46A C47A 1.430(14)
C46A H46C 0.9500
C47A C48A 1.341(16)
C47A H47C 0.9500
C48A C49A 1.346(15)
C48A H48C 0.9500
C49A H49C 0.9500
C50A O51A 1.199(8)
C50A O52A 1.329(8)
C53A O52A 1.452(8)
C53A C54A 1.507(10)
C53A H53G 0.9900
C53A H53H 0.9900
C54A N55A 1.450(8)
C54A H54G 0.9900
C54A H54H 0.9900
C56A O57A 1.246(8)
C56A N55A 1.337(8)
C56A N58A 1.348(8)
C59A N58A 1.464(8)
C59A C60A 1.502(12)
C59A C61A 1.506(10)
C59A H59C 1.0000
C60A H60J 0.9800
C60A H60K 0.9800
C60A H60L 0.9800
C61A C66A 1.366(11)
C61A C62A 1.400(11)
C62A C63A 1.390(11)
C62A H62C 0.9500
C63A C64A 1.353(12)
C63A H63C 0.9500
C64A C65A 1.363(13)
C64A H64C 0.9500
C65A C66A 1.386(12)
C65A H65C 0.9500
C66A H66C 0.9500
N38A H38C 0.8800
N41A H41C 0.8800
N55A H55C 0.8800
N58A H58C 0.8800
C1C N6C 1.321(8)
C1C N28C 1.347(9)
C1C N2C 1.372(8)
C3C N2C 1.297(9)
C3C N4C 1.303(9)
C3C Cl1C 1.761(7)
C5C N6C 1.337(8)
C5C N7C 1.338(8)
C5C N4C 1.357(8)
C8C C13C 1.377(9)
C8C C9C 1.379(9)
C8C N7C 1.442(8)
C9C C10C 1.388(10)
C9C H9D 0.9500
C10C C11C 1.412(9)
C10C C33C 1.464(10)
C11C C12C 1.336(9)
C11C H11D 0.9500
C12C C13C 1.413(9)
C12C N14C 1.441(8)
C13C H13D 0.9500
C15C N20C 1.330(8)
C15C N14C 1.343(9)
C15C N16C 1.345(8)
C17C N18C 1.309(10)
C17C N16C 1.313(10)
C17C Cl2C 1.744(6)
C19C N20C 1.332(9)
C19C N21C 1.350(9)
C19C N18C 1.353(8)
C22C C23C 1.377(9)
C22C C27C 1.398(9)
C22C N21C 1.428(8)
C23C C24C 1.408(9)
C23C H23D 0.9500
C24C C25C 1.375(9)
C24C C50C 1.469(10)
C25C C26C 1.398(10)
C25C H25D 0.9500
C26C C27C 1.360(9)
C26C N28C 1.434(8)
C27C H27D 0.9500
C29C N7C 1.457(9)
C29C H29A 0.9800
C29C H29B 0.9800
C29C H29C 0.9800
C30C N14C 1.488(8)
C30C H30A 0.9800
C30C H30B 0.9800
C30C H30C 0.9800
C31C N21C 1.457(9)
C31C H31A 0.9800
C31C H31B 0.9800
C31C H31C 0.9800
C32C N28C 1.463(9)
C32C H32A 0.9800
C32C H32B 0.9800
C32C H32C 0.9800
C33C O34C 1.228(9)
C33C O35C 1.330(8)
C36C O35C 1.437(8)
C36C C37C 1.535(9)
C36C H36A 0.9900
C36C H36B 0.9900
C37C N38C 1.460(9)
C37C H37A 0.9900
C37C H37B 0.9900
C39C O40C 1.235(7)
C39C N38C 1.346(8)
C39C N41C 1.351(9)
C42C N41C 1.458(9)
C42C C43C 1.507(10)
C42C C44C 1.526(10)
C42C H42D 1.0000
C43C H43A 0.9800
C43C H43B 0.9800
C43C H43C 0.9800
C44C C45C 1.380(11)
C44C C49C 1.395(10)
C45C C46C 1.382(12)
C45C H45D 0.9500
C46C C47C 1.358(13)
C46C H46D 0.9500
C47C C48C 1.384(13)
C47C H47D 0.9500
C48C C49C 1.391(12)
C48C H48D 0.9500
C49C H49D 0.9500
C50C O51C 1.199(8)
C50C O52C 1.362(8)
C53C O52C 1.434(8)
C53C C54C 1.512(9)
C53C H53A 0.9900
C53C H53B 0.9900
C54C N55C 1.449(8)
C54C H54A 0.9900
C54C H54B 0.9900
C56C O57C 1.237(7)
C56C N55C 1.334(8)
C56C N58C 1.364(8)
C59C N58C 1.460(9)
C59C C61C 1.475(10)
C59C C60C 1.521(12)
C59C H59D 1.0000
C60C H60A 0.9800
C60C H60B 0.9800
C60C H60C 0.9800
C61C C62C 1.370(10)
C61C C66C 1.398(10)
C62C C63C 1.444(12)
C62C H62D 0.9500
C63C C64C 1.346(12)
C63C H63D 0.9500
C64C C65C 1.339(13)
C64C H64D 0.9500
C65C C66C 1.337(13)
C65C H65D 0.9500
C66C H66D 0.9500
N38C H38D 0.8800
N41C H41D 0.8800
N55C H55D 0.8800
N58C H58D 0.8800
C1D N6D 1.329(8)
C1D N28D 1.355(9)
C1D N2D 1.363(8)
C3D N2D 1.309(10)
C3D N4D 1.314(10)
C3D Cl2D 1.730(6)
C5D N6D 1.338(8)
C5D N7D 1.344(9)
C5D N4D 1.369(8)
C8D C13D 1.352(10)
C8D C9D 1.380(9)
C8D N7D 1.436(8)
C9D C10D 1.386(9)
C9D H9A 0.9500
C10D C11D 1.384(9)
C10D C33D 1.482(9)
C11D C12D 1.374(9)
C11D H11A 0.9500
C12D C13D 1.387(9)
C12D N14D 1.431(8)
C13D H13A 0.9500
C15D N20D 1.346(8)
C15D N16D 1.351(8)
C15D N14D 1.352(9)
C17D N16D 1.307(9)
C17D N18D 1.327(9)
C17D Cl1D 1.729(7)
C19D N21D 1.323(8)
C19D N20D 1.341(8)
C19D N18D 1.365(8)
C22D C23D 1.368(9)
C22D C27D 1.407(9)
C22D N21D 1.443(8)
C23D C24D 1.403(9)
C23D H23A 0.9500
C24D C25D 1.392(8)
C24D C50D 1.479(9)
C25D C26D 1.375(9)
C25D H25A 0.9500
C26D C27D 1.380(10)
C26D N28D 1.439(8)
C27D H27A 0.9500
C29D N7D 1.469(8)
C29D H29G 0.9800
C29D H29H 0.9800
C29D H29I 0.9800
C30D N14D 1.449(9)
C30D H30G 0.9800
C30D H30H 0.9800
C30D H30I 0.9800
C31D N21D 1.456(9)
C31D H31G 0.9800
C31D H31H 0.9800
C31D H31I 0.9800
C32D N28D 1.459(9)
C32D H32G 0.9800
C32D H32H 0.9800
C32D H32I 0.9800
C33D O34D 1.205(8)
C33D O35D 1.324(7)
C36D O35D 1.459(8)
C36D C37D 1.507(10)
C36D H36E 0.9900
C36D H36F 0.9900
C37D N38D 1.427(11)
C37D H37E 0.9900
C37D H37F 0.9900
C39D O40D 1.239(8)
C39D N38D 1.322(10)
C39D N41D 1.347(10)
C42D N41D 1.475(11)
C42D C43D 1.518(12)
C42D C44D 1.537(11)
C42D H42A 1.0000
C43D H43G 0.9800
C43D H43H 0.9800
C43D H43I 0.9800
C44D C45D 1.360(12)
C44D C49D 1.397(11)
C45D C46D 1.441(14)
C45D H45A 0.9500
C46D C47D 1.388(14)
C46D H46A 0.9500
C47D C48D 1.298(13)
C47D H47A 0.9500
C48D C49D 1.391(11)
C48D H48A 0.9500
C49D H49A 0.9500
C50D O51D 1.207(7)
C50D O52D 1.349(8)
C53D O52D 1.453(8)
C53D C54D 1.510(9)
C53D H53E 0.9900
C53D H53F 0.9900
C54D N55D 1.443(8)
C54D H54E 0.9900
C54D H54F 0.9900
C56D O57D 1.243(7)
C56D N55D 1.347(8)
C56D N58D 1.352(8)
C59D N58D 1.462(8)
C59D C60D 1.514(10)
C59D C61D 1.520(9)
C59D H59A 1.0000
C60D H60G 0.9800
C60D H60H 0.9800
C60D H60I 0.9800
C61D C66D 1.367(9)
C61D C62D 1.386(9)
C62D C63D 1.346(10)
C62D H62A 0.9500
C63D C64D 1.369(10)
C63D H63A 0.9500
C64D C65D 1.361(11)
C64D H64A 0.9500
C65D C66D 1.372(11)
C65D H65A 0.9500
C66D H66A 0.9500
N38D H38A 0.8800
N41D H41A 0.8800
N55D H55A 0.8800
N58D H58A 0.8800
C1B N6B 1.332(8)
C1B N28B 1.344(8)
C1B N2B 1.367(8)
C3B N4B 1.306(8)
C3B N2B 1.308(8)
C3B Cl1B 1.743(6)
C5B N7B 1.345(8)
C5B N6B 1.348(8)
C5B N4B 1.361(8)
C8B C9B 1.371(9)
C8B C13B 1.390(9)
C8B N7B 1.445(8)
C9B C10B 1.390(8)
C9B H9B 0.9500
C10B C11B 1.388(9)
C10B C33B 1.468(9)
C11B C12B 1.360(9)
C11B H11B 0.9500
C12B C13B 1.367(9)
C12B N14B 1.433(8)
C13B H13B 0.9500
C15B N16B 1.341(8)
C15B N14B 1.344(8)
C15B N20B 1.352(8)
C17B N16B 1.297(8)
C17B N18B 1.315(8)
C17B Cl2B 1.756(6)
C19B N20B 1.331(8)
C19B N18B 1.357(8)
C19B N21B 1.364(7)
C22B C23B 1.358(9)
C22B C27B 1.389(9)
C22B N21B 1.437(8)
C23B C24B 1.409(9)
C23B H23B 0.9500
C24B C25B 1.404(9)
C24B C50B 1.463(9)
C25B C26B 1.363(9)
C25B H25B 0.9500
C26B C27B 1.404(9)
C26B N28B 1.427(8)
C27B H27B 0.9500
C29B N7B 1.454(8)
C29B H29D 0.9800
C29B H29E 0.9800
C29B H29F 0.9800
C30B N14B 1.487(8)
C30B H30D 0.9800
C30B H30E 0.9800
C30B H30F 0.9800
C31B N21B 1.463(8)
C31B H31D 0.9800
C31B H31E 0.9800
C31B H31F 0.9800
C32B N28B 1.479(7)
C32B H32D 0.9800
C32B H32E 0.9800
C32B H32F 0.9800
C33B O34B 1.221(7)
C33B O35B 1.323(8)
C36B O35B 1.433(8)
C36B C37B 1.500(9)
C36B H36C 0.9900
C36B H36D 0.9900
C37B N38B 1.451(8)
C37B H37C 0.9900
C37B H37D 0.9900
C39B O40B 1.247(8)
C39B N38B 1.346(8)
C39B N41B 1.362(9)
C42B N41B 1.427(9)
C42B C44B 1.518(12)
C42B C43B 1.533(10)
C42B H42B 1.0000
C43B H43D 0.9800
C43B H43E 0.9800
C43B H43F 0.9800
C44B C45B 1.396(11)
C44B C49B 1.399(12)
C45B C46B 1.371(13)
C45B H45B 0.9500
C46B C47B 1.394(16)
C46B H46B 0.9500
C47B C48B 1.387(17)
C47B H47B 0.9500
C48B C49B 1.385(16)
C48B H48B 0.9500
C49B H49B 0.9500
C50B O51B 1.194(7)
C50B O52B 1.347(7)
C53B O52B 1.440(7)
C53B C54B 1.526(9)
C53B H53C 0.9900
C53B H53D 0.9900
C54B N55B 1.441(9)
C54B H54C 0.9900
C54B H54D 0.9900
C56B O57B 1.238(7)
C56B N58B 1.351(8)
C56B N55B 1.357(8)
C59B N58B 1.469(9)
C59B C61B 1.508(10)
C59B C60B 1.512(11)
C59B H59B 1.0000
C60B H60D 0.9800
C60B H60E 0.9800
C60B H60F 0.9800
C61B C62B 1.361(11)
C61B C66B 1.410(11)
C62B C63B 1.376(13)
C62B H62B 0.9500
C63B C64B 1.327(17)
C63B H63B 0.9500
C64B C65B 1.369(19)
C64B H64B 0.9500
C65B C66B 1.388(15)
C65B H65B 0.9500
C66B H66B 0.9500
N38B H38B 0.8800
N41B H41B 0.8800
N55B H55B 0.8800
N58B H58B 0.8800

loop_
_geom_torsion_atom_site_label_1
_geom_torsion_atom_site_label_2
_geom_torsion_atom_site_label_3
_geom_torsion_atom_site_label_4
_geom_torsion
C13A C8A C9A C10A -1.8(9)
N7A C8A C9A C10A 174.4(5)
C8A C9A C10A C11A 0.2(9)
C8A C9A C10A C33A -177.9(6)
C9A C10A C11A C12A 0.7(9)
C33A C10A C11A C12A 178.7(6)
C10A C11A C12A C13A -0.1(9)
C10A C11A C12A N49A -173.2(6)
C11A C12A C13A C8A -1.4(9)
N49A C12A C13A C8A 171.6(6)
C9A C8A C13A C12A 2.4(10)
N7A C8A C13A C12A -173.8(5)
C27A C22A C23A C24A -1.1(9)
N21A C22A C23A C24A 172.5(6)
C22A C23A C24A C25A -0.2(9)
C22A C23A C24A C50A -177.9(6)
C23A C24A C25A C26A 2.0(9)
C50A C24A C25A C26A 179.5(6)
C24A C25A C26A C27A -2.5(9)
C24A C25A C26A N28A -175.0(5)
C25A C26A C27A C22A 1.3(9)
N28A C26A C27A C22A 173.7(5)
C23A C22A C27A C26A 0.5(9)
N21A C22A C27A C26A -172.9(6)
C9A C10A C33A O34A 0.6(10)
C11A C10A C33A O34A -177.5(6)
C9A C10A C33A O35A 179.5(5)
C11A C10A C33A O35A 1.5(9)
O35A C36A C37A N38A -69.3(7)
N41A C42A C44A C45A 159.3(7)
C43A C42A C44A C45A -76.1(9)
N41A C42A C44A C49A -25.8(11)
C43A C42A C44A C49A 98.8(9)
C49A C44A C45A C46A 3.9(12)
C42A C44A C45A C46A 179.1(7)
C44A C45A C46A C47A -2.5(12)
C45A C46A C47A C48A -0.9(15)
C46A C47A C48A C49A 2.6(19)
C47A C48A C49A C44A -1.1(19)
C45A C44A C49A C48A -2.0(14)
C42A C44A C49A C48A -177.1(10)
C25A C24A C50A O51A 174.7(7)
C23A C24A C50A O51A -7.7(11)
C25A C24A C50A O52A -6.7(9)
C23A C24A C50A O52A 170.9(6)
O52A C53A C54A N55A -41.1(8)
N58A C59A C61A C66A -96.2(8)
C60A C59A C61A C66A 29.9(10)
N58A C59A C61A C62A 82.7(8)
C60A C59A C61A C62A -151.2(7)
C66A C61A C62A C63A 0.0(10)
C59A C61A C62A C63A -179.0(6)
C61A C62A C63A C64A 0.1(10)
C62A C63A C64A C65A -0.5(11)
C63A C64A C65A C66A 0.8(12)
C62A C61A C66A C65A 0.4(10)
C59A C61A C66A C65A 179.3(6)
C64A C65A C66A C61A -0.8(11)
N4A C3A N2A C1A 0.5(10)
Cl1A C3A N2A C1A -179.9(4)
N6A C1A N2A C3A 1.8(9)
N28A C1A N2A C3A -178.7(6)
N2A C3A N4A C5A -0.3(10)
Cl1A C3A N4A C5A -179.9(4)
N6A C5A N4A C3A -2.2(9)
N7A C5A N4A C3A 179.1(5)
N28A C1A N6A C5A 176.6(6)
N2A C1A N6A C5A -4.0(9)
N7A C5A N6A C1A -177.2(6)
N4A C5A N6A C1A 4.2(9)
N6A C5A N7A C8A 5.7(9)
N4A C5A N7A C8A -175.6(5)
N6A C5A N7A C29A 169.0(6)
N4A C5A N7A C29A -12.2(8)
C9A C8A N7A C5A 106.8(7)
C13A C8A N7A C5A -77.0(8)
C9A C8A N7A C29A -57.5(8)
C13A C8A N7A C29A 118.8(6)
N18A C17A N16A C15A 1.0(10)
Cl2A C17A N16A C15A 179.9(5)
N20A C15A N16A C17A 0.8(9)
N49A C15A N16A C17A -177.9(5)
N16A C17A N18A C19A -1.1(10)
Cl2A C17A N18A C19A -180.0(5)
N20A C19A N18A C17A -0.6(9)
N21A C19A N18A C17A 179.1(6)
N49A C15A N20A C19A 176.5(5)
N16A C15A N20A C19A -2.2(9)
N21A C19A N20A C15A -177.6(6)
N18A C19A N20A C15A 2.1(9)
N20A C19A N21A C22A -0.2(9)
N18A C19A N21A C22A 180.0(6)
N20A C19A N21A C31A 173.2(6)
N18A C19A N21A C31A -6.6(9)
C23A C22A N21A C19A 109.9(7)
C27A C22A N21A C19A -76.5(8)
C23A C22A N21A C31A -63.9(8)
C27A C22A N21A C31A 109.7(7)
N6A C1A N28A C26A -5.5(9)
N2A C1A N28A C26A 175.0(5)
N6A C1A N28A C32A -169.5(6)
N2A C1A N28A C32A 11.0(9)
C25A C26A N28A C1A -109.2(7)
C27A C26A N28A C1A 78.2(8)
C25A C26A N28A C32A 55.6(8)
C27A C26A N28A C32A -117.0(7)
O40A C39A N38A C37A 0.6(10)
N41A C39A N38A C37A 179.0(6)
C36A C37A N38A C39A 119.3(7)
O40A C39A N41A C42A 3.1(12)
N38A C39A N41A C42A -175.3(7)
C44A C42A N41A C39A -114.6(8)
C43A C42A N41A C39A 121.2(8)
N20A C15A N49A C12A 0.8(9)
N16A C15A N49A C12A 179.6(6)
N20A C15A N49A C30A -177.0(6)
N16A C15A N49A C30A 1.8(9)
C13A C12A N49A C15A 75.6(8)
C11A C12A N49A C15A -111.3(7)
C13A C12A N49A C30A -106.4(7)
C11A C12A N49A C30A 66.6(8)
O57A C56A N55A C54A -6.1(10)
N58A C56A N55A C54A 175.0(6)
C53A C54A N55A C56A -69.6(8)
O57A C56A N58A C59A 1.4(11)
N55A C56A N58A C59A -179.6(6)
C60A C59A N58A C56A 84.2(9)
C61A C59A N58A C56A -147.8(7)
O34A C33A O35A C36A 0.7(9)
C10A C33A O35A C36A -178.3(6)
C37A C36A O35A C33A 167.7(6)
O51A C50A O52A C53A 6.4(10)
C24A C50A O52A C53A -172.3(5)
C54A C53A O52A C50A -172.1(6)
C13C C8C C9C C10C -0.2(10)
N7C C8C C9C C10C -176.2(6)
C8C C9C C10C C11C 1.6(10)
C8C C9C C10C C33C -179.6(7)
C9C C10C C11C C12C -0.7(10)
C33C C10C C11C C12C -179.5(7)
C10C C11C C12C C13C -1.6(10)
C10C C11C C12C N14C 170.6(6)
C9C C8C C13C C12C -2.0(10)
N7C C8C C13C C12C 173.9(6)
C11C C12C C13C C8C 3.0(10)
N14C C12C C13C C8C -169.3(6)
C27C C22C C23C C24C -0.3(10)
N21C C22C C23C C24C -174.6(6)
C22C C23C C24C C25C 1.5(9)
C22C C23C C24C C50C 179.1(6)
C23C C24C C25C C26C -1.7(9)
C50C C24C C25C C26C -179.4(6)
C24C C25C C26C C27C 0.7(10)
C24C C25C C26C N28C 176.1(6)
C25C C26C C27C C22C 0.5(10)
N28C C26C C27C C22C -174.8(6)
C23C C22C C27C C26C -0.7(10)
N21C C22C C27C C26C 173.7(6)
C9C C10C C33C O34C 162.9(8)
C11C C10C C33C O34C -18.4(12)
C9C C10C C33C O35C -12.7(11)
C11C C10C C33C O35C 166.0(7)
O35C C36C C37C N38C -42.9(8)
N41C C42C C44C C45C -97.6(8)
C43C C42C C44C C45C 28.2(10)
N41C C42C C44C C49C 80.2(8)
C43C C42C C44C C49C -154.0(7)
C49C C44C C45C C46C 0.2(11)
C42C C44C C45C C46C 178.0(7)
C44C C45C C46C C47C -1.9(12)
C45C C46C C47C C48C 2.9(13)
C46C C47C C48C C49C -2.2(13)
C47C C48C C49C C44C 0.5(12)
C45C C44C C49C C48C 0.4(11)
C42C C44C C49C C48C -177.5(7)
C25C C24C C50C O51C -1.4(10)
C23C C24C C50C O51C -179.0(6)
C25C C24C C50C O52C 176.3(6)
C23C C24C C50C O52C -1.3(9)
O52C C53C C54C N55C -66.9(7)
N58C C59C C61C C62C -10.3(10)
C60C C59C C61C C62C 114.2(10)
N58C C59C C61C C66C 168.8(6)
C60C C59C C61C C66C -66.7(10)
C66C C61C C62C C63C 2.3(11)
C59C C61C C62C C63C -178.5(7)
C61C C62C C63C C64C -2.8(13)
C62C C63C C64C C65C 3.7(15)
C63C C64C C65C C66C -4.2(16)
C64C C65C C66C C61C 3.7(15)
C62C C61C C66C C65C -2.9(12)
C59C C61C C66C C65C 177.9(8)
N4C C3C N2C C1C 2.7(10)
Cl1C C3C N2C C1C -178.0(5)
N6C C1C N2C C3C -1.6(9)
N28C C1C N2C C3C 178.7(6)
N2C C3C N4C C5C -1.9(11)
Cl1C C3C N4C C5C 178.8(4)
N6C C5C N4C C3C -0.2(9)
N7C C5C N4C C3C -178.6(6)
N28C C1C N6C C5C 179.8(6)
N2C C1C N6C C5C 0.1(9)
N7C C5C N6C C1C 179.2(6)
N4C C5C N6C C1C 0.9(9)
N6C C5C N7C C8C -2.8(9)
N4C C5C N7C C8C 175.7(5)
N6C C5C N7C C29C -178.8(6)
N4C C5C N7C C29C -0.3(9)
C13C C8C N7C C5C 72.8(8)
C9C C8C N7C C5C -111.1(7)
C13C C8C N7C C29C -110.9(7)
C9C C8C N7C C29C 65.1(8)
N20C C15C N14C C12C 3.5(9)
N16C C15C N14C C12C -174.8(6)
N20C C15C N14C C30C -178.5(6)
N16C C15C N14C C30C 3.2(9)
C11C C12C N14C C15C 108.1(8)
C13C C12C N14C C15C -79.5(8)
C11C C12C N14C C30C -70.1(8)
C13C C12C N14C C30C 102.3(7)
N18C C17C N16C C15C -2.1(11)
Cl2C C17C N16C C15C 178.6(5)
N20C C15C N16C C17C 1.4(9)
N14C C15C N16C C17C 179.6(6)
N16C C17C N18C C19C 1.5(11)
Cl2C C17C N18C C19C -179.2(5)
N20C C19C N18C C17C -0.2(9)
N21C C19C N18C C17C -179.2(6)
N14C C15C N20C C19C -178.5(6)
N16C C15C N20C C19C -0.4(9)
N21C C19C N20C C15C 178.7(6)
N18C C19C N20C C15C -0.3(9)
N20C C19C N21C C22C 0.2(9)
N18C C19C N21C C22C 179.3(6)
N20C C19C N21C C31C -171.1(6)
N18C C19C N21C C31C 8.0(9)
C23C C22C N21C C19C -108.0(7)
C27C C22C N21C C19C 77.5(8)
C23C C22C N21C C31C 63.7(8)
C27C C22C N21C C31C -110.8(7)
N6C C1C N28C C26C 6.1(10)
N2C C1C N28C C26C -174.2(6)
N6C C1C N28C C32C 174.1(6)
N2C C1C N28C C32C -6.2(10)
C27C C26C N28C C1C -83.6(9)
C25C C26C N28C C1C 101.0(8)
C27C C26C N28C C32C 107.7(8)
C25C C26C N28C C32C -67.7(8)
O40C C39C N38C C37C -6.5(9)
N41C C39C N38C C37C 175.2(5)
C36C C37C N38C C39C -70.5(8)
O40C C39C N41C C42C 7.1(10)
N38C C39C N41C C42C -174.6(6)
C43C C42C N41C C39C 77.8(8)
C44C C42C N41C C39C -155.0(6)
O57C C56C N55C C54C -0.2(10)
N58C C56C N55C C54C -178.1(6)
C53C C54C N55C C56C 122.8(6)
O57C C56C N58C C59C 17.6(10)
N55C C56C N58C C59C -164.4(6)
C61C C59C N58C C56C -110.8(8)
C60C C59C N58C C56C 125.0(9)
O34C C33C O35C C36C 12.3(12)
C10C C33C O35C C36C -172.0(6)
C37C C36C O35C C33C -161.9(7)
O51C C50C O52C C53C 1.6(9)
C24C C50C O52C C53C -176.1(5)
C54C C53C O52C C50C 169.0(5)
C13D C8D C9D C10D 1.1(10)
N7D C8D C9D C10D -174.2(6)
C8D C9D C10D C11D 1.8(9)
C8D C9D C10D C33D -179.6(6)
C9D C10D C11D C12D -2.7(9)
C33D C10D C11D C12D 178.7(6)
C10D C11D C12D C13D 0.8(9)
C10D C11D C12D N14D 176.1(6)
C9D C8D C13D C12D -3.0(10)
N7D C8D C13D C12D 172.2(6)
C11D C12D C13D C8D 2.1(10)
N14D C12D C13D C8D -173.1(6)
C27D C22D C23D C24D 2.8(9)
N21D C22D C23D C24D -170.1(6)
C22D C23D C24D C25D -0.6(9)
C22D C23D C24D C50D 176.2(6)
C23D C24D C25D C26D -1.8(9)
C50D C24D C25D C26D -178.5(6)
C24D C25D C26D C27D 2.1(10)
C24D C25D C26D N28D 174.7(6)
C25D C26D C27D C22D 0.1(10)
N28D C26D C27D C22D -172.5(6)
C23D C22D C27D C26D -2.5(10)
N21D C22D C27D C26D 170.4(6)
C11D C10D C33D O34D -171.6(6)
C9D C10D C33D O34D 9.8(10)
C11D C10D C33D O35D 8.3(9)
C9D C10D C33D O35D -170.2(5)
O35D C36D C37D N38D 64.5(8)
N41D C42D C44D C45D 169.9(7)
C43D C42D C44D C45D -67.3(10)
N41D C42D C44D C49D -10.4(9)
C43D C42D C44D C49D 112.3(9)
C49D C44D C45D C46D -0.6(11)
C42D C44D C45D C46D 179.1(7)
C44D C45D C46D C47D 1.2(13)
C45D C46D C47D C48D -1.7(14)
C46D C47D C48D C49D 1.7(14)
C47D C48D C49D C44D -1.0(12)
C45D C44D C49D C48D 0.5(10)
C42D C44D C49D C48D -179.2(7)
C25D C24D C50D O51D -178.7(6)
C23D C24D C50D O51D 4.5(10)
C25D C24D C50D O52D 2.3(8)
C23D C24D C50D O52D -174.5(5)
O52D C53D C54D N55D 42.4(7)
N58D C59D C61D C66D -114.2(7)
C60D C59D C61D C66D 10.8(9)
N58D C59D C61D C62D 65.8(7)
C60D C59D C61D C62D -169.1(6)
C66D C61D C62D C63D 2.1(10)
C59D C61D C62D C63D -177.9(6)
C61D C62D C63D C64D -1.6(11)
C62D C63D C64D C65D 1.3(11)
C63D C64D C65D C66D -1.6(12)
C62D C61D C66D C65D -2.4(10)
C59D C61D C66D C65D 177.6(7)
C64D C65D C66D C61D 2.3(12)
N4D C3D N2D C1D -0.3(11)
Cl2D C3D N2D C1D -179.5(5)
N6D C1D N2D C3D -1.0(9)
N28D C1D N2D C3D 179.2(6)
N2D C3D N4D C5D 1.4(11)
Cl2D C3D N4D C5D -179.4(5)
N6D C5D N4D C3D -1.3(9)
N7D C5D N4D C3D -179.7(6)
N28D C1D N6D C5D -179.1(6)
N2D C1D N6D C5D 1.0(9)
N7D C5D N6D C1D 178.6(6)
N4D C5D N6D C1D 0.3(9)
N6D C5D N7D C8D 0.4(9)
N4D C5D N7D C8D 178.9(6)
N6D C5D N7D C29D -178.9(6)
N4D C5D N7D C29D -0.5(9)
C13D C8D N7D C5D 78.9(9)
C9D C8D N7D C5D -105.8(7)
C13D C8D N7D C29D -101.7(7)
C9D C8D N7D C29D 73.6(8)
N20D C15D N14D C12D 0.2(9)
N16D C15D N14D C12D 179.8(5)
N20D C15D N14D C30D -174.8(6)
N16D C15D N14D C30D 4.8(9)
C11D C12D N14D C15D 105.3(7)
C13D C12D N14D C15D -79.4(8)
C11D C12D N14D C30D -79.6(7)
C13D C12D N14D C30D 95.7(8)
N18D C17D N16D C15D -0.2(11)
Cl1D C17D N16D C15D -177.4(5)
N20D C15D N16D C17D 1.0(9)
N14D C15D N16D C17D -178.6(6)
N16D C17D N18D C19D 0.3(11)
Cl1D C17D N18D C19D 177.5(5)
N21D C19D N18D C17D 178.1(6)
N20D C19D N18D C17D -1.2(9)
N21D C19D N20D C15D -177.4(6)
N18D C19D N20D C15D 1.9(9)
N16D C15D N20D C19D -1.8(9)
N14D C15D N20D C19D 177.8(5)
N20D C19D N21D C22D -2.0(9)
N18D C19D N21D C22D 178.6(6)
N20D C19D N21D C31D -176.9(6)
N18D C19D N21D C31D 3.8(10)
C23D C22D N21D C19D -107.3(7)
C27D C22D N21D C19D 79.7(8)
C23D C22D N21D C31D 67.9(8)
C27D C22D N21D C31D -105.1(7)
N6D C1D N28D C26D 0.8(9)
N2D C1D N28D C26D -179.4(6)
N6D C1D N28D C32D 175.5(6)
N2D C1D N28D C32D -4.6(9)
C25D C26D N28D C1D 112.9(7)
C27D C26D N28D C1D -74.4(8)
C25D C26D N28D C32D -62.2(8)
C27D C26D N28D C32D 110.6(7)
O40D C39D N38D C37D -20.7(11)
N41D C39D N38D C37D 160.4(6)
C36D C37D N38D C39D -102.9(8)
O40D C39D N41D C42D 0.0(11)
N38D C39D N41D C42D 179.0(6)
C43D C42D N41D C39D 161.5(7)
C44D C42D N41D C39D -75.5(9)
O57D C56D N55D C54D 0.6(10)
N58D C56D N55D C54D -178.4(6)
C53D C54D N55D C56D 85.6(8)
O57D C56D N58D C59D 3.6(10)
N55D C56D N58D C59D -177.4(6)
C60D C59D N58D C56D 73.4(8)
C61D C59D N58D C56D -159.9(6)
O34D C33D O35D C36D -2.7(9)
C10D C33D O35D C36D 177.4(5)
C37D C36D O35D C33D -171.6(6)
O51D C50D O52D C53D -8.9(9)
C24D C50D O52D C53D 170.1(5)
C54D C53D O52D C50D 171.9(6)
C13B C8B C9B C10B 0.1(9)
N7B C8B C9B C10B 175.8(5)
C8B C9B C10B C11B 0.2(8)
C8B C9B C10B C33B -178.6(5)
C9B C10B C11B C12B -1.2(8)
C33B C10B C11B C12B 177.7(5)
C10B C11B C12B C13B 1.8(9)
C10B C11B C12B N14B -174.2(5)
C11B C12B C13B C8B -1.4(9)
N14B C12B C13B C8B 174.6(5)
C9B C8B C13B C12B 0.5(9)
N7B C8B C13B C12B -175.3(5)
C27B C22B C23B C24B 1.1(9)
N21B C22B C23B C24B 172.7(5)
C22B C23B C24B C25B -1.7(9)
C22B C23B C24B C50B -178.0(6)
C23B C24B C25B C26B 1.0(9)
C50B C24B C25B C26B 177.5(6)
C24B C25B C26B C27B 0.5(9)
C24B C25B C26B N28B -171.8(5)
C23B C22B C27B C26B 0.4(9)
N21B C22B C27B C26B -171.1(5)
C25B C26B C27B C22B -1.2(9)
N28B C26B C27B C22B 171.1(5)
C11B C10B C33B O34B 10.3(9)
C9B C10B C33B O34B -170.9(6)
C11B C10B C33B O35B -170.4(5)
C9B C10B C33B O35B 8.4(8)
O35B C36B C37B N38B 63.6(7)
N41B C42B C44B C45B -12.1(9)
C43B C42B C44B C45B 108.9(8)
N41B C42B C44B C49B 169.3(6)
C43B C42B C44B C49B -69.6(9)
C49B C44B C45B C46B -0.8(11)
C42B C44B C45B C46B -179.4(7)
C44B C45B C46B C47B 1.4(12)
C45B C46B C47B C48B -2.1(13)
C46B C47B C48B C49B 2.3(14)
C47B C48B C49B C44B -1.8(13)
C45B C44B C49B C48B 1.0(11)
C42B C44B C49B C48B 179.6(7)
C25B C24B C50B O51B -1.7(10)
C23B C24B C50B O51B 174.6(6)
C25B C24B C50B O52B -179.6(5)
C23B C24B C50B O52B -3.3(9)
O52B C53B C54B N55B 48.3(7)
N58B C59B C61B C62B -75.4(9)
C60B C59B C61B C62B 48.8(10)
N58B C59B C61B C66B 103.0(7)
C60B C59B C61B C66B -132.7(7)
C66B C61B C62B C63B -0.9(13)
C59B C61B C62B C63B 177.5(8)
C61B C62B C63B C64B -0.3(15)
C62B C63B C64B C65B 1.8(17)
C63B C64B C65B C66B -2.0(18)
C64B C65B C66B C61B 0.7(15)
C62B C61B C66B C65B 0.7(12)
C59B C61B C66B C65B -177.8(7)
N4B C3B N2B C1B -1.0(10)
Cl1B C3B N2B C1B -180.0(4)
N6B C1B N2B C3B 0.5(9)
N28B C1B N2B C3B -179.7(5)
N2B C3B N4B C5B 0.9(10)
Cl1B C3B N4B C5B 179.8(4)
N7B C5B N4B C3B 178.7(6)
N6B C5B N4B C3B -0.2(9)
N28B C1B N6B C5B -179.8(6)
N2B C1B N6B C5B 0.0(9)
N7B C5B N6B C1B -179.0(6)
N4B C5B N6B C1B -0.2(9)
N6B C5B N7B C8B 1.0(9)
N4B C5B N7B C8B -178.0(5)
N6B C5B N7B C29B 177.3(6)
N4B C5B N7B C29B -1.7(9)
C9B C8B N7B C5B 103.6(7)
C13B C8B N7B C5B -80.7(8)
C9B C8B N7B C29B -73.0(7)
C13B C8B N7B C29B 102.8(7)
N16B C15B N14B C12B 178.0(6)
N20B C15B N14B C12B -1.7(10)
N16B C15B N14B C30B 5.1(9)
N20B C15B N14B C30B -174.6(6)
C11B C12B N14B C15B -104.8(7)
C13B C12B N14B C15B 79.2(8)
C11B C12B N14B C30B 68.5(8)
C13B C12B N14B C30B -107.5(7)
N18B C17B N16B C15B 0.2(11)
Cl2B C17B N16B C15B -178.9(5)
N14B C15B N16B C17B -179.3(6)
N20B C15B N16B C17B 0.4(9)
N16B C17B N18B C19B 0.6(10)
Cl2B C17B N18B C19B 179.6(5)
N20B C19B N18B C17B -2.0(9)
N21B C19B N18B C17B 178.3(5)
N18B C19B N20B C15B 2.5(9)
N21B C19B N20B C15B -177.8(5)
N16B C15B N20B C19B -1.6(9)
N14B C15B N20B C19B 178.1(6)
N20B C19B N21B C22B 2.8(9)
N18B C19B N21B C22B -177.5(6)
N20B C19B N21B C31B -179.3(6)
N18B C19B N21B C31B 0.5(9)
C23B C22B N21B C19B 112.5(7)
C27B C22B N21B C19B -75.8(8)
C23B C22B N21B C31B -65.6(8)
C27B C22B N21B C31B 106.1(7)
N6B C1B N28B C26B -0.4(9)
N2B C1B N28B C26B 179.8(5)
N6B C1B N28B C32B -173.1(6)
N2B C1B N28B C32B 7.1(8)
C25B C26B N28B C1B -113.3(7)
C27B C26B N28B C1B 74.3(8)
C25B C26B N28B C32B 59.6(8)
C27B C26B N28B C32B -112.8(6)
O40B C39B N38B C37B -18.4(10)
N41B C39B N38B C37B 162.7(6)
C36B C37B N38B C39B -97.6(7)
O40B C39B N41B C42B -1.4(11)
N38B C39B N41B C42B 177.5(7)
C44B C42B N41B C39B -74.2(9)
C43B C42B N41B C39B 162.9(7)
O57B C56B N55B C54B 6.6(10)
N58B C56B N55B C54B -174.3(6)
C53B C54B N55B C56B 84.6(7)
O57B C56B N58B C59B 0.2(10)
N55B C56B N58B C59B -178.8(6)
C61B C59B N58B C56B -148.0(6)
C60B C59B N58B C56B 86.4(8)
O34B C33B O35B C36B -3.6(8)
C10B C33B O35B C36B 177.0(5)
C37B C36B O35B C33B -168.2(5)
O51B C50B O52B C53B -7.6(9)
C24B C50B O52B C53B 170.5(5)
C54B C53B O52B C50B 176.7(5)
